data_7021336
loop_
_publ_author_name
'Kurogi, Takashi'
'Ishida, Yutaka'
'Hatanaka, Tsubasa'
'Kawaguchi, Hiroyuki'

_publ_section_title
;
 Reduction of carbon monoxide by a tetrakis(aryloxide)diniobium complex
 having four bridging hydrides.
;
_journal_issue 21
_journal_name_full 'Dalton transactions (Cambridge, England : 2003)'
_journal_page_first 7510
_journal_page_last 7513
_journal_paper_doi 10.1039/c2dt32798h
_journal_volume 42
_journal_year 2013
_chemical_formula_moiety 'C100 H126 Nb2 O6, C6 H6, 2.5(C6 H14)'
_chemical_formula_sum 'C121 H167 Nb2 O6'
_chemical_formula_weight 1903.37
_chemical_name_systematic
;
?
;
_space_group_IT_number 2
_symmetry_cell_setting triclinic
_symmetry_space_group_name_Hall '-P 1'
_symmetry_space_group_name_H-M 'P -1'
_atom_sites_solution_hydrogens geom
_atom_sites_solution_primary direct
_atom_sites_solution_secondary difmap
_audit_creation_method SHELXL-97
_cell_angle_alpha 58.272(11)
_cell_angle_beta 74.032(18)
_cell_angle_gamma 83.67(2)
_cell_formula_units_Z 2
_cell_length_a 17.793(7)
_cell_length_b 17.972(7)
_cell_length_c 18.964(7)
_cell_measurement_reflns_used 9217
_cell_measurement_temperature 123(2)
_cell_measurement_theta_max 27.5
_cell_measurement_theta_min 3.0
_cell_volume 4955(3)
_computing_cell_refinement 'CrystalClear (Rigaku Corp., 2009)'
_computing_data_collection 'CrystalClear (Rigaku Corp., 2009)'
_computing_data_reduction 'CrystalClear (Rigaku Corp., 2009)'
_computing_structure_refinement 'SHELXL-97 (Sheldrick, 1997)'
_computing_structure_solution 'SHELXS-97 (Sheldrick, 1990)'
_diffrn_ambient_temperature 123(2)
_diffrn_detector_area_resol_mean 13.6612
_diffrn_measured_fraction_theta_full 0.995
_diffrn_measured_fraction_theta_max 0.995
_diffrn_measurement_device_type 'Mercury375R CCD (2x2 bin mode)'
_diffrn_measurement_method dtprofit.ref
_diffrn_radiation_detector CCD
_diffrn_radiation_monochromator graphite
_diffrn_radiation_source 'fine-focus sealed tube'
_diffrn_radiation_type MoK\a
_diffrn_radiation_wavelength 0.71075
_diffrn_reflns_av_R_equivalents 0.1109
_diffrn_reflns_av_sigmaI/netI 0.1819
_diffrn_reflns_limit_h_max 23
_diffrn_reflns_limit_h_min -23
_diffrn_reflns_limit_k_max 23
_diffrn_reflns_limit_k_min -23
_diffrn_reflns_limit_l_max 24
_diffrn_reflns_limit_l_min -24
_diffrn_reflns_number 53106
_diffrn_reflns_theta_full 27.52
_diffrn_reflns_theta_max 27.52
_diffrn_reflns_theta_min 3.02
_exptl_absorpt_coefficient_mu 0.289
_exptl_absorpt_correction_T_max 0.9717
_exptl_absorpt_correction_T_min 0.9526
_exptl_absorpt_correction_type multi-scan
_exptl_absorpt_process_details 'Jacobson, R. (1998) Private communication'
_exptl_crystal_colour Red
_exptl_crystal_density_diffrn 1.276
_exptl_crystal_density_method 'not measured'
_exptl_crystal_description Block
_exptl_crystal_F_000 2046
_exptl_crystal_size_max 0.17
_exptl_crystal_size_mid 0.10
_exptl_crystal_size_min 0.10
_refine_diff_density_max 1.347
_refine_diff_density_min -1.098
_refine_diff_density_rms 0.118
_refine_ls_extinction_method none
_refine_ls_goodness_of_fit_ref 1.055
_refine_ls_hydrogen_treatment mixed
_refine_ls_matrix_type full
_refine_ls_number_parameters 1052
_refine_ls_number_reflns 22676
_refine_ls_number_restraints 6
_refine_ls_restrained_S_all 1.056
_refine_ls_R_factor_all 0.1660
_refine_ls_R_factor_gt 0.0848
_refine_ls_shift/su_max 0.001
_refine_ls_shift/su_mean 0.000
_refine_ls_structure_factor_coef Fsqd
_refine_ls_weighting_details 'calc w=1/[\s^2^(Fo^2^)+(0.0722P)^2^+8.3486P] where P=(Fo^2^+2Fc^2^)/3'
_refine_ls_weighting_scheme calc
_refine_ls_wR_factor_gt 0.1839
_refine_ls_wR_factor_ref 0.2435
_reflns_number_gt 12400
_reflns_number_total 22676
_reflns_threshold_expression >2sigma(I)
_cod_data_source_file c2dt32798h.txt
_cod_data_source_block '[{(ArO)2Nb}{(ArO)Nb(O)}{OArCHC}(O)](benzene)(hexane)2.5'
_cod_depositor_comments
;
The following automatic conversions were performed:

'_symmetry_cell_setting' value 'Triclinic' changed to 'triclinic'
according to /home/saulius/struct/CIF-dictionaries/cif_core.dic
dictionary named 'cif_core.dic' version 2.4.2 from
2011-04-26.

'_exptl_absorpt_correction_type' value 'Multi-scan'
changed to 'multi-scan' according to
/home/saulius/struct/CIF-dictionaries/cif_core.dic dictionary named
'cif_core.dic' version 2.4.2 from 2011-04-26.

Automatic conversion script
Id: cif_fix_values 1891 2012-01-12 08:04:46Z andrius 
;
_cod_original_sg_symbol_H-M P-1
_cod_database_code 7021336

loop_
_symmetry_equiv_pos_as_xyz
'x, y, z'
'-x, -y, -z'

loop_
_atom_site_label
_atom_site_type_symbol
_atom_site_fract_x
_atom_site_fract_y
_atom_site_fract_z
_atom_site_U_iso_or_equiv
_atom_site_adp_type
_atom_site_occupancy
_atom_site_symmetry_multiplicity
_atom_site_calc_flag
_atom_site_refinement_flags
Nb1 Nb 0.20722(3) 0.22659(3) 0.23943(3) 0.02555(15) Uani 1 1 d .
Nb2 Nb 0.12024(3) 0.33522(3) 0.31467(3) 0.02479(14) Uani 1 1 d .
O1 O 0.2201(2) 0.3284(3) 0.2559(3) 0.0271(9) Uani 1 1 d .
O2 O 0.1820(2) 0.2860(3) 0.1444(3) 0.0320(10) Uani 1 1 d .
O3 O 0.1637(2) 0.1105(3) 0.2805(3) 0.0311(10) Uani 1 1 d .
O4 O 0.3164(2) 0.2005(3) 0.2203(3) 0.0293(9) Uani 1 1 d .
O5 O 0.0644(2) 0.4182(2) 0.2357(2) 0.0264(9) Uani 1 1 d .
O6 O 0.1228(2) 0.3325(2) 0.4155(2) 0.0256(9) Uani 1 1 d .
C1 C 0.0914(3) 0.2182(4) 0.3429(4) 0.0266(13) Uani 1 1 d .
C2 C 0.0405(4) 0.1464(4) 0.3886(4) 0.0292(13) Uani 1 1 d .
H1 H -0.001(4) 0.141(4) 0.436(4) 0.04(2) Uiso 1 1 d .
C3 C 0.0952(4) 0.0638(4) 0.3143(4) 0.0301(14) Uani 1 1 d .
C4 C 0.0833(4) 0.0069(4) 0.2868(4) 0.0320(14) Uani 1 1 d .
C5 C 0.0115(4) -0.0409(4) 0.3275(4) 0.0335(14) Uani 1 1 d .
H2 H 0.0019 -0.0795 0.3106 0.040 Uiso 1 1 calc R
C6 C -0.0474(4) -0.0357(4) 0.3915(4) 0.0322(14) Uani 1 1 d .
C7 C -0.0346(4) 0.0233(4) 0.4136(4) 0.0317(14) Uani 1 1 d .
H3 H -0.0735 0.0287 0.4564 0.038 Uiso 1 1 calc R
C8 C 0.0355(4) 0.0757(4) 0.3734(4) 0.0296(13) Uani 1 1 d .
C9 C -0.1231(4) -0.0908(4) 0.4307(5) 0.0406(16) Uani 1 1 d .
H4 H -0.1360 -0.1196 0.4933 0.061 Uiso 1 1 calc R
H5 H -0.1166 -0.1353 0.4146 0.061 Uiso 1 1 calc R
H6 H -0.1655 -0.0531 0.4093 0.061 Uiso 1 1 calc R
C10 C 0.1430(4) 0.0006(4) 0.2141(4) 0.0311(14) Uani 1 1 d .
C11 C 0.1558(4) 0.0917(4) 0.1293(4) 0.0372(15) Uani 1 1 d .
H7 H 0.1056 0.1104 0.1130 0.045 Uiso 1 1 calc R
H8 H 0.1737 0.1356 0.1383 0.045 Uiso 1 1 calc R
C12 C 0.1139(4) -0.0642(4) 0.1952(5) 0.0409(17) Uani 1 1 d .
H9 H 0.1050 -0.1235 0.2473 0.049 Uiso 1 1 calc R
H10 H 0.0635 -0.0452 0.1795 0.049 Uiso 1 1 calc R
C13 C 0.2212(4) -0.0292(4) 0.2358(5) 0.0378(16) Uani 1 1 d .
H11 H 0.2135 -0.0877 0.2889 0.045 Uiso 1 1 calc R
H12 H 0.2409 0.0120 0.2470 0.045 Uiso 1 1 calc R
C14 C 0.2168(4) 0.0871(5) 0.0568(5) 0.0468(18) Uani 1 1 d .
H13 H 0.2250 0.1465 0.0035 0.056 Uiso 1 1 calc R
C15 C 0.1873(5) 0.0221(5) 0.0399(5) 0.054(2) Uani 1 1 d .
H14 H 0.1377 0.0415 0.0227 0.065 Uiso 1 1 calc R
H15 H 0.2263 0.0192 -0.0071 0.065 Uiso 1 1 calc R
C16 C 0.1744(4) -0.0676(5) 0.1215(5) 0.051(2) Uani 1 1 d .
H16 H 0.1548 -0.1101 0.1111 0.061 Uiso 1 1 calc R
C17 C 0.2523(4) -0.0986(5) 0.1466(6) 0.053(2) Uani 1 1 d .
H17 H 0.2443 -0.1576 0.1989 0.064 Uiso 1 1 calc R
H18 H 0.2912 -0.1020 0.0998 0.064 Uiso 1 1 calc R
C18 C 0.2828(4) -0.0340(5) 0.1630(5) 0.0455(18) Uani 1 1 d .
H19 H 0.3335 -0.0534 0.1792 0.055 Uiso 1 1 calc R
C19 C 0.2941(4) 0.0577(5) 0.0810(5) 0.0465(18) Uani 1 1 d .
H20 H 0.3138 0.1000 0.0909 0.056 Uiso 1 1 calc R
H21 H 0.3334 0.0561 0.0334 0.056 Uiso 1 1 calc R
C20 C 0.3954(3) 0.2054(4) 0.2136(4) 0.0255(12) Uani 1 1 d .
C21 C 0.4442(3) 0.2726(4) 0.1365(4) 0.0273(13) Uani 1 1 d .
C22 C 0.5203(4) 0.2839(4) 0.1390(4) 0.0340(14) Uani 1 1 d .
H22 H 0.5536 0.3295 0.0890 0.041 Uiso 1 1 calc R
C23 C 0.5491(4) 0.2325(4) 0.2100(4) 0.0348(15) Uani 1 1 d .
C24 C 0.5024(3) 0.1616(4) 0.2811(4) 0.0331(14) Uani 1 1 d .
H23 H 0.5228 0.1240 0.3293 0.040 Uiso 1 1 calc R
C25 C 0.4260(3) 0.1435(4) 0.2841(4) 0.0290(13) Uani 1 1 d .
C26 C 0.4190(3) 0.3305(4) 0.0512(4) 0.0291(13) Uani 1 1 d .
C27 C 0.3798(4) 0.2727(4) 0.0309(4) 0.0325(14) Uani 1 1 d .
H24 H 0.4165 0.2280 0.0284 0.039 Uiso 1 1 calc R
H25 H 0.3325 0.2417 0.0777 0.039 Uiso 1 1 calc R
C28 C 0.3625(4) 0.4032(4) 0.0505(4) 0.0310(14) Uani 1 1 d .
H26 H 0.3149 0.3759 0.0982 0.037 Uiso 1 1 calc R
H27 H 0.3883 0.4424 0.0596 0.037 Uiso 1 1 calc R
C29 C 0.4915(4) 0.3789(5) -0.0266(4) 0.0416(17) Uani 1 1 d .
H28 H 0.5173 0.4183 -0.0177 0.050 Uiso 1 1 calc R
H29 H 0.5295 0.3353 -0.0290 0.050 Uiso 1 1 calc R
C30 C 0.3569(4) 0.3281(4) -0.0552(4) 0.0367(15) Uani 1 1 d .
H30 H 0.3310 0.2888 -0.0649 0.044 Uiso 1 1 calc R
C31 C 0.4304(4) 0.3725(5) -0.1289(4) 0.0438(17) Uani 1 1 d .
H31 H 0.4161 0.4070 -0.1843 0.053 Uiso 1 1 calc R
H32 H 0.4671 0.3277 -0.1310 0.053 Uiso 1 1 calc R
C32 C 0.4691(4) 0.4330(5) -0.1128(4) 0.0405(16) Uani 1 1 d .
H33 H 0.5171 0.4630 -0.1603 0.049 Uiso 1 1 calc R
C33 C 0.4118(4) 0.5017(4) -0.1086(4) 0.0412(17) Uani 1 1 d .
H34 H 0.4376 0.5417 -0.1004 0.049 Uiso 1 1 calc R
H35 H 0.3964 0.5370 -0.1634 0.049 Uiso 1 1 calc R
C34 C 0.3390(4) 0.4573(4) -0.0347(4) 0.0350(15) Uani 1 1 d .
H36 H 0.3020 0.5027 -0.0328 0.042 Uiso 1 1 calc R
C35 C 0.2990(4) 0.3964(4) -0.0509(4) 0.0371(15) Uani 1 1 d .
H37 H 0.2514 0.3667 -0.0039 0.044 Uiso 1 1 calc R
H38 H 0.2833 0.4316 -0.1055 0.044 Uiso 1 1 calc R
C36 C 0.6295(4) 0.2519(5) 0.2111(5) 0.0450(18) Uani 1 1 d .
H39 H 0.6397 0.2085 0.2666 0.067 Uiso 1 1 calc R
H40 H 0.6314 0.3105 0.2023 0.067 Uiso 1 1 calc R
H41 H 0.6692 0.2491 0.1652 0.067 Uiso 1 1 calc R
C37 C 0.3844(4) 0.0545(4) 0.3588(4) 0.0309(14) Uani 1 1 d .
C38 C 0.3731(4) 0.0007(4) 0.3201(4) 0.0386(16) Uani 1 1 d .
H42 H 0.3404 0.0332 0.2791 0.046 Uiso 1 1 calc R
H43 H 0.4246 -0.0066 0.2880 0.046 Uiso 1 1 calc R
C39 C 0.3036(4) 0.0618(4) 0.4122(4) 0.0392(16) Uani 1 1 d .
H44 H 0.3105 0.0932 0.4402 0.047 Uiso 1 1 calc R
H45 H 0.2692 0.0963 0.3736 0.047 Uiso 1 1 calc R
C40 C 0.4340(4) 0.0003(5) 0.4235(4) 0.0432(17) Uani 1 1 d .
H46 H 0.4865 -0.0063 0.3924 0.052 Uiso 1 1 calc R
H47 H 0.4409 0.0323 0.4509 0.052 Uiso 1 1 calc R
C41 C 0.3343(4) -0.0890(4) 0.3888(5) 0.0457(18) Uani 1 1 d .
H48 H 0.3274 -0.1215 0.3613 0.055 Uiso 1 1 calc R
C42 C 0.2536(4) -0.0789(4) 0.4398(5) 0.0449(18) Uani 1 1 d .
H49 H 0.2193 -0.0464 0.4007 0.054 Uiso 1 1 calc R
H50 H 0.2285 -0.1373 0.4844 0.054 Uiso 1 1 calc R
C43 C 0.2643(4) -0.0297(4) 0.4815(4) 0.0383(16) Uani 1 1 d .
H51 H 0.2121 -0.0228 0.5142 0.046 Uiso 1 1 calc R
C44 C 0.3167(4) -0.0806(5) 0.5431(5) 0.051(2) Uani 1 1 d .
H52 H 0.3232 -0.0487 0.5707 0.062 Uiso 1 1 calc R
H53 H 0.2920 -0.1390 0.5886 0.062 Uiso 1 1 calc R
C45 C 0.3961(4) -0.0907(5) 0.4933(5) 0.053(2) Uani 1 1 d .
H54 H 0.4304 -0.1235 0.5333 0.063 Uiso 1 1 calc R
C46 C 0.3864(5) -0.1410(5) 0.4517(5) 0.058(2) Uani 1 1 d .
H55 H 0.3617 -0.1997 0.4964 0.070 Uiso 1 1 calc R
H56 H 0.4382 -0.1488 0.4203 0.070 Uiso 1 1 calc R
C47 C 0.0212(3) 0.4902(4) 0.1900(4) 0.0270(13) Uani 1 1 d .
C48 C -0.0458(3) 0.4769(4) 0.1707(4) 0.0274(13) Uani 1 1 d .
C49 C -0.0947(3) 0.5485(4) 0.1397(4) 0.0312(14) Uani 1 1 d .
H57 H -0.1402 0.5409 0.1270 0.037 Uiso 1 1 calc R
C50 C -0.0797(4) 0.6293(4) 0.1270(4) 0.0327(14) Uani 1 1 d .
C51 C -0.0077(3) 0.6414(4) 0.1369(4) 0.0280(13) Uani 1 1 d .
H58 H 0.0061 0.6979 0.1233 0.034 Uiso 1 1 calc R
C52 C 0.0451(3) 0.5747(4) 0.1657(4) 0.0276(13) Uani 1 1 d .
C53 C -0.0630(3) 0.3939(4) 0.1707(4) 0.0264(13) Uani 1 1 d .
C54 C 0.0091(3) 0.3777(4) 0.1138(4) 0.0281(13) Uani 1 1 d .
H59 H 0.0209 0.4299 0.0551 0.034 Uiso 1 1 calc R
H60 H 0.0550 0.3688 0.1370 0.034 Uiso 1 1 calc R
C55 C -0.1333(3) 0.4056(4) 0.1334(4) 0.0286(13) Uani 1 1 d .
H61 H -0.1231 0.4581 0.0749 0.034 Uiso 1 1 calc R
H62 H -0.1806 0.4152 0.1694 0.034 Uiso 1 1 calc R
C56 C -0.0839(3) 0.3110(4) 0.2627(4) 0.0291(13) Uani 1 1 d .
H63 H -0.0412 0.3014 0.2905 0.035 Uiso 1 1 calc R
H64 H -0.1324 0.3203 0.2977 0.035 Uiso 1 1 calc R
C57 C -0.0047(4) 0.2972(4) 0.1097(4) 0.0311(14) Uani 1 1 d .
H65 H 0.0430 0.2879 0.0729 0.037 Uiso 1 1 calc R
C58 C -0.0745(4) 0.3116(4) 0.0725(4) 0.0340(15) Uani 1 1 d .
H66 H -0.0832 0.2603 0.0690 0.041 Uiso 1 1 calc R
H67 H -0.0636 0.3638 0.0138 0.041 Uiso 1 1 calc R
C59 C -0.1484(4) 0.3248(4) 0.1296(4) 0.0347(15) Uani 1 1 d .
H68 H -0.1938 0.3348 0.1046 0.042 Uiso 1 1 calc R
C60 C -0.1660(3) 0.2433(4) 0.2207(4) 0.0328(14) Uani 1 1 d .
H69 H -0.1750 0.1912 0.2187 0.039 Uiso 1 1 calc R
H70 H -0.2138 0.2514 0.2573 0.039 Uiso 1 1 calc R
C61 C -0.0959(4) 0.2296(4) 0.2588(4) 0.0316(14) Uani 1 1 d .
H71 H -0.1066 0.1765 0.3178 0.038 Uiso 1 1 calc R
C62 C -0.0220(4) 0.2172(4) 0.2008(4) 0.0327(14) Uani 1 1 d .
H72 H 0.0232 0.2082 0.2249 0.039 Uiso 1 1 calc R
H73 H -0.0298 0.1645 0.1991 0.039 Uiso 1 1 calc R
C63 C -0.1355(4) 0.7021(4) 0.0964(5) 0.0416(17) Uani 1 1 d .
H74 H -0.1608 0.6972 0.0591 0.062 Uiso 1 1 calc R
H75 H -0.1066 0.7587 0.0644 0.062 Uiso 1 1 calc R
H76 H -0.1754 0.6978 0.1459 0.062 Uiso 1 1 calc R
C64 C 0.1312(3) 0.6015(4) 0.1546(4) 0.0272(13) Uani 1 1 d .
C65 C 0.1885(3) 0.5703(4) 0.0972(4) 0.0270(13) Uani 1 1 d .
H77 H 0.1841 0.5057 0.1268 0.032 Uiso 1 1 calc R
H78 H 0.1740 0.5953 0.0424 0.032 Uiso 1 1 calc R
C66 C 0.1550(3) 0.5639(4) 0.2390(4) 0.0290(13) Uani 1 1 d .
H79 H 0.1198 0.5848 0.2749 0.035 Uiso 1 1 calc R
H80 H 0.1500 0.4992 0.2712 0.035 Uiso 1 1 calc R
C67 C 0.1423(4) 0.7029(4) 0.1052(4) 0.0307(14) Uani 1 1 d .
H81 H 0.1277 0.7284 0.0503 0.037 Uiso 1 1 calc R
H82 H 0.1067 0.7253 0.1395 0.037 Uiso 1 1 calc R
C68 C 0.2736(3) 0.5993(4) 0.0788(4) 0.0313(14) Uani 1 1 d .
H83 H 0.3094 0.5777 0.0430 0.038 Uiso 1 1 calc R
C69 C 0.2953(3) 0.5604(4) 0.1638(4) 0.0307(14) Uani 1 1 d .
H84 H 0.3501 0.5782 0.1527 0.037 Uiso 1 1 calc R
H85 H 0.2911 0.4957 0.1947 0.037 Uiso 1 1 calc R
C70 C 0.2399(3) 0.5932(4) 0.2194(4) 0.0322(14) Uani 1 1 d .
H86 H 0.2549 0.5679 0.2746 0.039 Uiso 1 1 calc R
C71 C 0.2484(4) 0.6925(4) 0.1716(4) 0.0367(15) Uani 1 1 d .
H87 H 0.3031 0.7104 0.1605 0.044 Uiso 1 1 calc R
H88 H 0.2139 0.7143 0.2072 0.044 Uiso 1 1 calc R
C72 C 0.2264(4) 0.7324(4) 0.0867(4) 0.0338(15) Uani 1 1 d .
H89 H 0.2309 0.7977 0.0559 0.041 Uiso 1 1 calc R
C73 C 0.2809(4) 0.7000(4) 0.0301(4) 0.0360(15) Uani 1 1 d .
H90 H 0.2660 0.7251 -0.0245 0.043 Uiso 1 1 calc R
H91 H 0.3357 0.7191 0.0167 0.043 Uiso 1 1 calc R
C74 C 0.1165(4) 0.3157(4) 0.4979(4) 0.0292(13) Uani 1 1 d .
C75 C 0.0397(3) 0.3136(4) 0.5498(4) 0.0281(13) Uani 1 1 d .
C76 C 0.0336(4) 0.2823(4) 0.6360(4) 0.0362(15) Uani 1 1 d .
H92 H -0.0167 0.2784 0.6721 0.043 Uiso 1 1 calc R
C77 C 0.0967(4) 0.2565(4) 0.6718(4) 0.0357(15) Uani 1 1 d .
C78 C 0.1711(4) 0.2678(4) 0.6171(4) 0.0325(14) Uani 1 1 d .
H93 H 0.2152 0.2539 0.6403 0.039 Uiso 1 1 calc R
C79 C 0.1838(3) 0.2987(4) 0.5297(4) 0.0292(13) Uani 1 1 d .
C80 C -0.0356(3) 0.3448(4) 0.5175(4) 0.0277(13) Uani 1 1 d .
C81 C -0.0229(4) 0.4387(4) 0.4377(4) 0.0319(14) Uani 1 1 d .
H94 H -0.0061 0.4788 0.4520 0.038 Uiso 1 1 calc R
H95 H 0.0192 0.4394 0.3907 0.038 Uiso 1 1 calc R
C82 C -0.1042(4) 0.3471(4) 0.5876(4) 0.0358(15) Uani 1 1 d .
H96 H -0.1151 0.2874 0.6390 0.043 Uiso 1 1 calc R
H97 H -0.0885 0.3855 0.6044 0.043 Uiso 1 1 calc R
C83 C -0.0638(4) 0.2817(4) 0.4951(4) 0.0329(14) Uani 1 1 d .
H98 H -0.0223 0.2787 0.4497 0.040 Uiso 1 1 calc R
H99 H -0.0744 0.2220 0.5465 0.040 Uiso 1 1 calc R
C84 C -0.0984(4) 0.4715(4) 0.4072(4) 0.0321(14) Uani 1 1 d .
H100 H -0.0881 0.5316 0.3549 0.039 Uiso 1 1 calc R
C85 C -0.1629(4) 0.4735(4) 0.4775(4) 0.0405(16) Uani 1 1 d .
H101 H -0.2110 0.4955 0.4573 0.049 Uiso 1 1 calc R
H102 H -0.1469 0.5135 0.4924 0.049 Uiso 1 1 calc R
C86 C -0.1793(4) 0.3806(5) 0.5569(4) 0.0407(16) Uani 1 1 d .
H103 H -0.2215 0.3817 0.6037 0.049 Uiso 1 1 calc R
C87 C -0.2048(4) 0.3176(5) 0.5353(4) 0.0414(17) Uani 1 1 d .
H104 H -0.2536 0.3372 0.5163 0.050 Uiso 1 1 calc R
H105 H -0.2150 0.2581 0.5870 0.050 Uiso 1 1 calc R
C88 C -0.1395(4) 0.3161(4) 0.4637(4) 0.0368(15) Uani 1 1 d .
H106 H -0.1565 0.2766 0.4481 0.044 Uiso 1 1 calc R
C89 C -0.1235(4) 0.4083(4) 0.3853(4) 0.0355(15) Uani 1 1 d .
H107 H -0.1712 0.4291 0.3644 0.043 Uiso 1 1 calc R
H108 H -0.0816 0.4074 0.3389 0.043 Uiso 1 1 calc R
C90 C 0.0874(4) 0.2220(5) 0.7655(4) 0.051(2) Uani 1 1 d .
H109 H 0.1294 0.1822 0.7848 0.077 Uiso 1 1 calc R
H110 H 0.0366 0.1905 0.7989 0.077 Uiso 1 1 calc R
H111 H 0.0903 0.2711 0.7736 0.077 Uiso 1 1 calc R
C91 C 0.2694(4) 0.3124(4) 0.4746(4) 0.0308(14) Uani 1 1 d .
C92 C 0.2838(4) 0.4060(4) 0.3953(4) 0.0328(14) Uani 1 1 d .
H112 H 0.2477 0.4153 0.3602 0.039 Uiso 1 1 calc R
H113 H 0.2722 0.4487 0.4144 0.039 Uiso 1 1 calc R
C93 C 0.2893(4) 0.2458(4) 0.4450(4) 0.0341(15) Uani 1 1 d .
H114 H 0.2532 0.2516 0.4111 0.041 Uiso 1 1 calc R
H115 H 0.2822 0.1857 0.4958 0.041 Uiso 1 1 calc R
C94 C 0.3285(4) 0.3003(5) 0.5266(4) 0.0411(16) Uani 1 1 d .
H116 H 0.3172 0.3417 0.5474 0.049 Uiso 1 1 calc R
H117 H 0.3216 0.2401 0.5773 0.049 Uiso 1 1 calc R
C95 C 0.3680(4) 0.4224(4) 0.3403(4) 0.0328(14) Uani 1 1 d .
H118 H 0.3748 0.4832 0.2891 0.039 Uiso 1 1 calc R
C96 C 0.3860(4) 0.3557(4) 0.3110(4) 0.0378(16) Uani 1 1 d .
H119 H 0.4405 0.3660 0.2751 0.045 Uiso 1 1 calc R
H120 H 0.3505 0.3633 0.2758 0.045 Uiso 1 1 calc R
C97 C 0.3753(4) 0.2617(4) 0.3894(5) 0.0406(16) Uani 1 1 d .
H121 H 0.3869 0.2190 0.3696 0.049 Uiso 1 1 calc R
C98 C 0.4319(4) 0.2506(5) 0.4418(5) 0.0487(19) Uani 1 1 d .
H122 H 0.4865 0.2612 0.4060 0.058 Uiso 1 1 calc R
H123 H 0.4266 0.1900 0.4918 0.058 Uiso 1 1 calc R
C99 C 0.4133(4) 0.3161(5) 0.4726(5) 0.0458(18) Uani 1 1 d .
H124 H 0.4495 0.3083 0.5079 0.055 Uiso 1 1 calc R
C100 C 0.4245(4) 0.4106(5) 0.3935(5) 0.0450(18) Uani 1 1 d .
H125 H 0.4139 0.4534 0.4125 0.054 Uiso 1 1 calc R
H126 H 0.4792 0.4211 0.3580 0.054 Uiso 1 1 calc R
C101 C 0.4030(8) -0.3523(9) 0.3115(9) 0.129(5) Uiso 1 1 d .
H127 H 0.3609 -0.3735 0.3014 0.194 Uiso 1 1 calc R
H128 H 0.3950 -0.3781 0.3733 0.194 Uiso 1 1 calc R
H129 H 0.4535 -0.3693 0.2881 0.194 Uiso 1 1 calc R
C102 C 0.4022(8) -0.2594(9) 0.2705(9) 0.122(4) Uiso 1 1 d .
H130 H 0.3501 -0.2435 0.2931 0.146 Uiso 1 1 calc R
H131 H 0.4089 -0.2347 0.2084 0.146 Uiso 1 1 calc R
C103 C 0.4606(7) -0.2186(8) 0.2802(8) 0.112(4) Uiso 1 1 d .
H132 H 0.4537 -0.2426 0.3421 0.134 Uiso 1 1 calc R
H133 H 0.4518 -0.1551 0.2531 0.134 Uiso 1 1 calc R
C104 C 0.5456(7) -0.2313(9) 0.2411(8) 0.112(4) Uiso 1 1 d .
H134 H 0.5523 -0.2104 0.1799 0.134 Uiso 1 1 calc R
H135 H 0.5560 -0.2945 0.2707 0.134 Uiso 1 1 calc R
C105 C 0.6061(12) -0.1815(14) 0.2485(14) 0.212(9) Uiso 1 1 d .
H136 H 0.6046 -0.2056 0.3094 0.254 Uiso 1 1 calc R
H137 H 0.5953 -0.1184 0.2219 0.254 Uiso 1 1 calc R
C106 C 0.6893(12) -0.1960(13) 0.1980(13) 0.211(9) Uiso 1 1 d .
H138 H 0.7310 -0.1688 0.2028 0.316 Uiso 1 1 calc R
H139 H 0.6904 -0.1693 0.1374 0.316 Uiso 1 1 calc R
H140 H 0.6973 -0.2589 0.2230 0.316 Uiso 1 1 calc R
C107 C 0.6454(11) -0.0305(12) 0.3045(12) 0.197(8) Uiso 1 1 d U
H141 H 0.6013 -0.0685 0.3188 0.295 Uiso 1 1 calc R
H142 H 0.6268 0.0277 0.2915 0.295 Uiso 1 1 calc R
H143 H 0.6686 -0.0558 0.3533 0.295 Uiso 1 1 calc R
C108 C 0.7119(16) -0.0219(19) 0.2199(19) 0.302(12) Uiso 1 1 d DU
H144 H 0.7288 -0.0789 0.2258 0.362 Uiso 1 1 calc R
H145 H 0.6979 0.0174 0.1648 0.362 Uiso 1 1 calc R
C109 C 0.7632(12) 0.0171(14) 0.2370(13) 0.204(8) Uiso 1 1 d DU
H146 H 0.7616 -0.0188 0.2987 0.244 Uiso 1 1 calc R
H147 H 0.7444 0.0756 0.2250 0.244 Uiso 1 1 calc R
C110 C 0.8521(10) 0.0282(11) 0.1822(11) 0.155(6) Uiso 1 1 d U
H148 H 0.8811 0.0667 0.1893 0.186 Uiso 1 1 calc R
H149 H 0.8755 -0.0299 0.2071 0.186 Uiso 1 1 calc R
C111 C 0.8640(8) 0.0621(9) 0.0947(9) 0.124(4) Uiso 1 1 d U
H150 H 0.8368 0.1178 0.0705 0.148 Uiso 1 1 calc R
H151 H 0.8394 0.0208 0.0873 0.148 Uiso 1 1 calc R
C112 C 0.9532(7) 0.0801(8) 0.0408(8) 0.119(4) Uiso 1 1 d U
H152 H 0.9557 0.1044 -0.0198 0.179 Uiso 1 1 calc R
H153 H 0.9806 0.0251 0.0624 0.179 Uiso 1 1 calc R
H154 H 0.9782 0.1220 0.0465 0.179 Uiso 1 1 calc R
C113 C 0.6861(6) -0.5444(9) 0.3139(8) 0.136(5) Uiso 1 1 d G
H155 H 0.7139 -0.5593 0.2728 0.164 Uiso 1 1 calc R
C114 C 0.6936(6) -0.4600(8) 0.2970(7) 0.174(7) Uiso 1 1 d G
H156 H 0.7266 -0.4172 0.2443 0.209 Uiso 1 1 calc R
C115 C 0.6529(8) -0.4381(7) 0.3571(10) 0.186(7) Uiso 1 1 d G
H157 H 0.6580 -0.3804 0.3455 0.223 Uiso 1 1 calc R
C116 C 0.6047(7) -0.5007(11) 0.4342(8) 0.215(9) Uiso 1 1 d G
H158 H 0.5768 -0.4858 0.4753 0.258 Uiso 1 1 calc R
C117 C 0.5972(7) -0.5852(9) 0.4511(7) 0.219(9) Uiso 1 1 d G
H159 H 0.5642 -0.6280 0.5038 0.262 Uiso 1 1 calc R
C118 C 0.6379(7) -0.6070(6) 0.3910(9) 0.196(8) Uiso 1 1 d G
H160 H 0.6328 -0.6647 0.4026 0.236 Uiso 1 1 calc R
C119 C 0.4318(7) -0.1048(7) -0.0651(7) 0.100(4) Uiso 1 1 d .
H161 H 0.4234 -0.0902 -0.1199 0.149 Uiso 1 1 calc R
H162 H 0.3815 -0.1218 -0.0217 0.149 Uiso 1 1 calc R
H163 H 0.4670 -0.1536 -0.0467 0.149 Uiso 1 1 calc R
C120 C 0.4677(8) -0.0263(9) -0.0758(9) 0.121(4) Uiso 1 1 d .
H164 H 0.5176 -0.0088 -0.1209 0.146 Uiso 1 1 calc R
H165 H 0.4322 0.0229 -0.0958 0.146 Uiso 1 1 calc R
C121 C 0.4833(7) -0.0407(7) 0.0034(8) 0.102(4) Uiso 1 1 d .
H166 H 0.5208 -0.0880 0.0216 0.122 Uiso 1 1 calc R
H167 H 0.4339 -0.0616 0.0493 0.122 Uiso 1 1 calc R

loop_
_atom_site_aniso_label
_atom_site_aniso_U_11
_atom_site_aniso_U_22
_atom_site_aniso_U_33
_atom_site_aniso_U_23
_atom_site_aniso_U_13
_atom_site_aniso_U_12
Nb1 0.0217(3) 0.0257(3) 0.0308(3) -0.0166(2) -0.0040(2) -0.0012(2)
Nb2 0.0229(3) 0.0256(3) 0.0276(3) -0.0155(2) -0.0048(2) -0.0001(2)
O1 0.023(2) 0.028(2) 0.033(2) -0.0170(19) -0.0081(17) -0.0018(17)
O2 0.030(2) 0.037(2) 0.034(2) -0.021(2) -0.0104(19) -0.0006(19)
O3 0.024(2) 0.028(2) 0.046(3) -0.024(2) -0.0045(19) -0.0016(18)
O4 0.023(2) 0.030(2) 0.035(2) -0.018(2) -0.0042(18) -0.0009(18)
O5 0.027(2) 0.028(2) 0.026(2) -0.0146(18) -0.0074(17) -0.0012(18)
O6 0.026(2) 0.027(2) 0.023(2) -0.0126(18) -0.0033(16) -0.0021(17)
C1 0.029(3) 0.023(3) 0.027(3) -0.012(3) -0.009(2) 0.006(3)
C2 0.026(3) 0.032(3) 0.029(3) -0.015(3) -0.007(3) 0.001(3)
C3 0.031(3) 0.023(3) 0.038(4) -0.014(3) -0.014(3) 0.001(3)
C4 0.027(3) 0.030(3) 0.041(4) -0.020(3) -0.008(3) 0.001(3)
C5 0.037(4) 0.025(3) 0.041(4) -0.018(3) -0.012(3) -0.002(3)
C6 0.030(3) 0.027(3) 0.030(3) -0.009(3) -0.007(3) -0.002(3)
C7 0.031(3) 0.031(3) 0.030(3) -0.013(3) -0.007(3) -0.003(3)
C8 0.032(3) 0.031(3) 0.028(3) -0.016(3) -0.007(3) -0.004(3)
C9 0.030(4) 0.035(4) 0.053(4) -0.022(3) -0.002(3) -0.010(3)
C10 0.035(3) 0.022(3) 0.038(4) -0.019(3) -0.004(3) -0.001(3)
C11 0.036(4) 0.037(4) 0.049(4) -0.030(3) -0.008(3) 0.000(3)
C12 0.036(4) 0.038(4) 0.061(5) -0.036(4) -0.006(3) -0.004(3)
C13 0.033(4) 0.030(3) 0.056(4) -0.027(3) -0.010(3) 0.003(3)
C14 0.047(4) 0.052(5) 0.050(5) -0.036(4) -0.007(4) 0.006(4)
C15 0.052(5) 0.071(6) 0.059(5) -0.050(5) -0.004(4) -0.005(4)
C16 0.051(5) 0.050(5) 0.070(6) -0.045(4) -0.009(4) -0.007(4)
C17 0.047(5) 0.040(4) 0.083(6) -0.046(4) 0.000(4) -0.002(4)
C18 0.028(4) 0.039(4) 0.076(5) -0.036(4) -0.010(3) 0.003(3)
C19 0.037(4) 0.045(4) 0.060(5) -0.036(4) 0.002(3) -0.004(3)
C20 0.017(3) 0.029(3) 0.036(3) -0.021(3) -0.005(2) 0.000(2)
C21 0.024(3) 0.027(3) 0.035(3) -0.020(3) -0.007(3) 0.002(3)
C22 0.025(3) 0.040(4) 0.042(4) -0.024(3) -0.006(3) 0.001(3)
C23 0.027(3) 0.041(4) 0.043(4) -0.028(3) -0.003(3) -0.001(3)
C24 0.026(3) 0.035(4) 0.042(4) -0.022(3) -0.012(3) 0.004(3)
C25 0.024(3) 0.037(3) 0.033(3) -0.024(3) -0.008(3) 0.006(3)
C26 0.020(3) 0.033(3) 0.034(3) -0.018(3) -0.003(2) -0.004(3)
C27 0.036(4) 0.025(3) 0.035(4) -0.016(3) -0.004(3) -0.005(3)
C28 0.028(3) 0.033(3) 0.037(4) -0.022(3) -0.008(3) 0.001(3)
C29 0.023(3) 0.048(4) 0.040(4) -0.017(3) 0.002(3) -0.004(3)
C30 0.047(4) 0.040(4) 0.032(4) -0.025(3) -0.010(3) 0.003(3)
C31 0.046(4) 0.055(5) 0.035(4) -0.028(4) -0.004(3) 0.000(4)
C32 0.031(4) 0.048(4) 0.031(4) -0.013(3) -0.006(3) -0.003(3)
C33 0.048(4) 0.030(4) 0.038(4) -0.011(3) -0.010(3) -0.009(3)
C34 0.032(3) 0.034(4) 0.034(4) -0.016(3) -0.007(3) 0.003(3)
C35 0.030(3) 0.046(4) 0.030(3) -0.016(3) -0.004(3) -0.006(3)
C36 0.026(3) 0.049(4) 0.059(5) -0.027(4) -0.011(3) -0.002(3)
C37 0.028(3) 0.031(3) 0.030(3) -0.013(3) -0.005(3) -0.001(3)
C38 0.030(3) 0.037(4) 0.049(4) -0.024(3) -0.007(3) 0.004(3)
C39 0.030(4) 0.037(4) 0.044(4) -0.018(3) -0.006(3) 0.001(3)
C40 0.033(4) 0.046(4) 0.044(4) -0.018(3) -0.014(3) 0.007(3)
C41 0.047(4) 0.025(3) 0.064(5) -0.022(3) -0.015(4) 0.001(3)
C42 0.045(4) 0.022(3) 0.052(4) -0.010(3) -0.007(3) -0.007(3)
C43 0.031(4) 0.033(4) 0.039(4) -0.013(3) -0.002(3) -0.004(3)
C44 0.057(5) 0.036(4) 0.039(4) -0.004(3) -0.012(4) -0.008(4)
C45 0.048(5) 0.043(4) 0.051(5) -0.011(4) -0.019(4) 0.004(4)
C46 0.045(5) 0.028(4) 0.066(5) -0.007(4) -0.001(4) 0.000(3)
C47 0.024(3) 0.027(3) 0.028(3) -0.013(3) -0.005(2) 0.000(2)
C48 0.021(3) 0.032(3) 0.029(3) -0.016(3) -0.006(2) -0.001(3)
C49 0.025(3) 0.035(3) 0.041(4) -0.023(3) -0.013(3) 0.003(3)
C50 0.030(3) 0.036(4) 0.039(4) -0.026(3) -0.009(3) 0.009(3)
C51 0.025(3) 0.025(3) 0.031(3) -0.013(3) -0.005(2) 0.000(2)
C52 0.028(3) 0.024(3) 0.030(3) -0.014(3) -0.004(3) -0.001(3)
C53 0.026(3) 0.032(3) 0.026(3) -0.016(3) -0.010(2) 0.001(3)
C54 0.029(3) 0.025(3) 0.031(3) -0.015(3) -0.008(3) 0.000(3)
C55 0.023(3) 0.032(3) 0.030(3) -0.015(3) -0.008(2) 0.002(3)
C56 0.027(3) 0.032(3) 0.026(3) -0.014(3) -0.003(2) -0.005(3)
C57 0.034(3) 0.031(3) 0.031(3) -0.016(3) -0.011(3) 0.001(3)
C58 0.043(4) 0.034(3) 0.035(4) -0.020(3) -0.018(3) 0.000(3)
C59 0.032(3) 0.038(4) 0.036(4) -0.019(3) -0.009(3) -0.008(3)
C60 0.028(3) 0.035(3) 0.032(3) -0.014(3) -0.004(3) -0.013(3)
C61 0.034(3) 0.027(3) 0.035(3) -0.013(3) -0.015(3) 0.000(3)
C62 0.037(4) 0.032(3) 0.040(4) -0.023(3) -0.016(3) 0.001(3)
C63 0.042(4) 0.041(4) 0.052(4) -0.028(4) -0.021(3) 0.013(3)
C64 0.022(3) 0.030(3) 0.031(3) -0.017(3) -0.005(2) 0.003(3)
C65 0.023(3) 0.028(3) 0.027(3) -0.014(3) -0.006(2) 0.002(3)
C66 0.031(3) 0.029(3) 0.031(3) -0.019(3) -0.004(3) -0.002(3)
C67 0.033(3) 0.024(3) 0.032(3) -0.014(3) -0.003(3) -0.001(3)
C68 0.022(3) 0.028(3) 0.040(4) -0.018(3) -0.001(3) -0.001(3)
C69 0.027(3) 0.027(3) 0.039(4) -0.018(3) -0.007(3) -0.004(3)
C70 0.026(3) 0.035(4) 0.038(4) -0.021(3) -0.007(3) -0.003(3)
C71 0.039(4) 0.035(4) 0.041(4) -0.022(3) -0.007(3) -0.009(3)
C72 0.038(4) 0.020(3) 0.042(4) -0.015(3) -0.010(3) -0.003(3)
C73 0.033(4) 0.030(3) 0.040(4) -0.016(3) -0.005(3) -0.006(3)
C74 0.036(3) 0.027(3) 0.028(3) -0.017(3) -0.008(3) 0.000(3)
C75 0.028(3) 0.025(3) 0.030(3) -0.015(3) -0.003(3) -0.004(3)
C76 0.044(4) 0.035(4) 0.028(3) -0.017(3) -0.003(3) 0.001(3)
C77 0.038(4) 0.046(4) 0.029(3) -0.025(3) -0.006(3) 0.002(3)
C78 0.031(3) 0.033(3) 0.034(3) -0.016(3) -0.013(3) 0.004(3)
C79 0.030(3) 0.028(3) 0.031(3) -0.015(3) -0.009(3) -0.002(3)
C80 0.021(3) 0.031(3) 0.035(3) -0.021(3) -0.006(3) 0.001(3)
C81 0.032(3) 0.032(3) 0.038(4) -0.023(3) -0.008(3) 0.000(3)
C82 0.035(4) 0.039(4) 0.038(4) -0.024(3) -0.007(3) 0.002(3)
C83 0.031(3) 0.035(4) 0.035(4) -0.020(3) -0.005(3) -0.003(3)
C84 0.035(3) 0.030(3) 0.032(3) -0.018(3) -0.008(3) 0.005(3)
C85 0.034(4) 0.047(4) 0.050(4) -0.034(4) -0.003(3) 0.002(3)
C86 0.040(4) 0.048(4) 0.036(4) -0.027(3) -0.002(3) 0.001(3)
C87 0.029(3) 0.049(4) 0.038(4) -0.019(3) -0.003(3) -0.006(3)
C88 0.037(4) 0.042(4) 0.035(4) -0.023(3) -0.004(3) -0.009(3)
C89 0.032(3) 0.041(4) 0.031(3) -0.019(3) -0.002(3) -0.004(3)
C90 0.046(4) 0.077(6) 0.034(4) -0.033(4) -0.008(3) 0.013(4)
C91 0.030(3) 0.035(3) 0.029(3) -0.018(3) -0.007(3) 0.000(3)
C92 0.038(4) 0.030(3) 0.027(3) -0.011(3) -0.011(3) -0.003(3)
C93 0.031(3) 0.031(3) 0.039(4) -0.017(3) -0.007(3) -0.002(3)
C94 0.039(4) 0.045(4) 0.039(4) -0.020(3) -0.012(3) 0.003(3)
C95 0.032(3) 0.033(3) 0.033(4) -0.016(3) -0.009(3) -0.003(3)
C96 0.032(4) 0.033(4) 0.041(4) -0.016(3) -0.005(3) 0.002(3)
C97 0.037(4) 0.032(4) 0.051(4) -0.023(3) -0.008(3) 0.002(3)
C98 0.034(4) 0.040(4) 0.055(5) -0.014(4) -0.011(3) 0.003(3)
C99 0.030(4) 0.053(5) 0.048(4) -0.018(4) -0.017(3) 0.000(3)
C100 0.033(4) 0.045(4) 0.056(5) -0.026(4) -0.011(3) -0.003(3)

loop_
_atom_type_symbol
_atom_type_description
_atom_type_scat_dispersion_real
_atom_type_scat_dispersion_imag
_atom_type_scat_source
Nb Nb -2.0727 0.6215 'International Tables Vol C Tables 4.2.6.8 and 6.1.1.4'
C C 0.0033 0.0016 'International Tables Vol C Tables 4.2.6.8 and 6.1.1.4'
H H 0.0000 0.0000 'International Tables Vol C Tables 4.2.6.8 and 6.1.1.4'
O O 0.0106 0.0060 'International Tables Vol C Tables 4.2.6.8 and 6.1.1.4'

loop_
_geom_angle_atom_site_label_1
_geom_angle_atom_site_label_2
_geom_angle_atom_site_label_3
_geom_angle
_geom_angle_site_symmetry_1
_geom_angle_site_symmetry_3
O2 Nb1 O4 110.34(19) . .
O2 Nb1 O3 99.75(19) . .
O4 Nb1 O3 97.82(17) . .
O2 Nb1 O1 98.03(18) . .
O4 Nb1 O1 96.17(16) . .
O3 Nb1 O1 151.90(16) . .
O2 Nb1 C1 104.1(2) . .
O4 Nb1 C1 145.38(18) . .
O3 Nb1 C1 79.54(18) . .
O1 Nb1 C1 75.12(18) . .
O2 Nb1 Nb2 95.88(14) . .
O4 Nb1 Nb2 129.64(12) . .
O3 Nb1 Nb2 119.74(12) . .
O1 Nb1 Nb2 36.34(11) . .
C1 Nb1 Nb2 40.21(14) . .
O1 Nb2 O5 109.65(17) . .
O1 Nb2 O6 110.41(17) . .
O5 Nb2 O6 123.19(17) . .
O1 Nb2 C1 90.6(2) . .
O5 Nb2 C1 107.8(2) . .
O6 Nb2 C1 110.3(2) . .
O1 Nb2 Nb1 41.25(12) . .
O5 Nb2 Nb1 106.83(12) . .
O6 Nb2 Nb1 129.83(12) . .
C1 Nb2 Nb1 51.23(17) . .
Nb2 O1 Nb1 102.40(17) . .
C3 O3 Nb1 142.1(4) . .
C20 O4 Nb1 158.8(4) . .
C47 O5 Nb2 164.8(4) . .
C74 O6 Nb2 169.3(4) . .
C2 C1 Nb2 150.3(5) . .
C2 C1 Nb1 121.1(4) . .
Nb2 C1 Nb1 88.6(2) . .
C1 C2 C8 129.6(6) . .
C1 C2 H1 119(4) . .
C8 C2 H1 111(4) . .
O3 C3 C8 118.8(5) . .
O3 C3 C4 119.8(5) . .
C8 C3 C4 121.3(6) . .
C5 C4 C3 115.7(6) . .
C5 C4 C10 121.3(5) . .
C3 C4 C10 122.9(5) . .
C4 C5 C6 124.6(6) . .
C4 C5 H2 117.7 . .
C6 C5 H2 117.7 . .
C7 C6 C5 117.6(6) . .
C7 C6 C9 122.7(6) . .
C5 C6 C9 119.7(6) . .
C6 C7 C8 120.9(6) . .
C6 C7 H3 119.5 . .
C8 C7 H3 119.5 . .
C3 C8 C7 119.6(5) . .
C3 C8 C2 121.7(5) . .
C7 C8 C2 118.4(6) . .
C6 C9 H4 109.5 . .
C6 C9 H5 109.5 . .
H4 C9 H5 109.5 . .
C6 C9 H6 109.5 . .
H4 C9 H6 109.5 . .
H5 C9 H6 109.5 . .
C13 C10 C4 111.2(5) . .
C13 C10 C11 108.9(5) . .
C4 C10 C11 109.8(5) . .
C13 C10 C12 108.2(5) . .
C4 C10 C12 112.0(5) . .
C11 C10 C12 106.4(5) . .
C14 C11 C10 110.4(5) . .
C14 C11 H7 109.6 . .
C10 C11 H7 109.6 . .
C14 C11 H8 109.6 . .
C10 C11 H8 109.6 . .
H7 C11 H8 108.1 . .
C16 C12 C10 110.5(5) . .
C16 C12 H9 109.6 . .
C10 C12 H9 109.6 . .
C16 C12 H10 109.6 . .
C10 C12 H10 109.6 . .
H9 C12 H10 108.1 . .
C10 C13 C18 112.3(6) . .
C10 C13 H11 109.1 . .
C18 C13 H11 109.1 . .
C10 C13 H12 109.1 . .
C18 C13 H12 109.1 . .
H11 C13 H12 107.9 . .
C19 C14 C11 110.3(6) . .
C19 C14 C15 109.4(6) . .
C11 C14 C15 109.6(6) . .
C19 C14 H13 109.1 . .
C11 C14 H13 109.1 . .
C15 C14 H13 109.1 . .
C16 C15 C14 108.7(6) . .
C16 C15 H14 110.0 . .
C14 C15 H14 110.0 . .
C16 C15 H15 110.0 . .
C14 C15 H15 110.0 . .
H14 C15 H15 108.3 . .
C15 C16 C12 110.6(6) . .
C15 C16 C17 109.6(6) . .
C12 C16 C17 109.5(6) . .
C15 C16 H16 109.0 . .
C12 C16 H16 109.0 . .
C17 C16 H16 109.0 . .
C18 C17 C16 109.5(6) . .
C18 C17 H17 109.8 . .
C16 C17 H17 109.8 . .
C18 C17 H18 109.8 . .
C16 C17 H18 109.8 . .
H17 C17 H18 108.2 . .
C17 C18 C19 109.0(6) . .
C17 C18 C13 109.0(6) . .
C19 C18 C13 108.4(5) . .
C17 C18 H19 110.2 . .
C19 C18 H19 110.2 . .
C13 C18 H19 110.2 . .
C14 C19 C18 109.9(6) . .
C14 C19 H20 109.7 . .
C18 C19 H20 109.7 . .
C14 C19 H21 109.7 . .
C18 C19 H21 109.7 . .
H20 C19 H21 108.2 . .
O4 C20 C25 119.3(5) . .
O4 C20 C21 119.3(5) . .
C25 C20 C21 121.4(5) . .
C22 C21 C20 116.4(6) . .
C22 C21 C26 119.6(5) . .
C20 C21 C26 123.9(5) . .
C23 C22 C21 123.6(6) . .
C23 C22 H22 118.2 . .
C21 C22 H22 118.2 . .
C22 C23 C24 118.1(6) . .
C22 C23 C36 121.3(6) . .
C24 C23 C36 120.7(6) . .
C23 C24 C25 122.5(6) . .
C23 C24 H23 118.8 . .
C25 C24 H23 118.8 . .
C24 C25 C20 116.9(6) . .
C24 C25 C37 118.4(5) . .
C20 C25 C37 124.5(5) . .
C28 C26 C21 113.9(5) . .
C28 C26 C27 108.8(5) . .
C21 C26 C27 110.6(5) . .
C28 C26 C29 105.9(5) . .
C21 C26 C29 111.1(5) . .
C27 C26 C29 106.0(5) . .
C30 C27 C26 111.7(5) . .
C30 C27 H24 109.3 . .
C26 C27 H24 109.3 . .
C30 C27 H25 109.3 . .
C26 C27 H25 109.3 . .
H24 C27 H25 107.9 . .
C34 C28 C26 111.5(5) . .
C34 C28 H26 109.3 . .
C26 C28 H26 109.3 . .
C34 C28 H27 109.3 . .
C26 C28 H27 109.3 . .
H26 C28 H27 108.0 . .
C32 C29 C26 112.5(5) . .
C32 C29 H28 109.1 . .
C26 C29 H28 109.1 . .
C32 C29 H29 109.1 . .
C26 C29 H29 109.1 . .
H28 C29 H29 107.8 . .
C31 C30 C35 110.9(6) . .
C31 C30 C27 109.8(6) . .
C35 C30 C27 109.3(5) . .
C31 C30 H30 109.0 . .
C35 C30 H30 109.0 . .
C27 C30 H30 109.0 . .
C30 C31 C32 108.1(5) . .
C30 C31 H31 110.1 . .
C32 C31 H31 110.1 . .
C30 C31 H32 110.1 . .
C32 C31 H32 110.1 . .
H31 C31 H32 108.4 . .
C33 C32 C29 108.3(6) . .
C33 C32 C31 110.0(5) . .
C29 C32 C31 109.9(6) . .
C33 C32 H33 109.5 . .
C29 C32 H33 109.5 . .
C31 C32 H33 109.5 . .
C34 C33 C32 110.4(5) . .
C34 C33 H34 109.6 . .
C32 C33 H34 109.6 . .
C34 C33 H35 109.6 . .
C32 C33 H35 109.6 . .
H34 C33 H35 108.1 . .
C33 C34 C28 109.7(5) . .
C33 C34 C35 108.1(5) . .
C28 C34 C35 110.1(5) . .
C33 C34 H36 109.6 . .
C28 C34 H36 109.6 . .
C35 C34 H36 109.6 . .
C30 C35 C34 109.0(5) . .
C30 C35 H37 109.9 . .
C34 C35 H37 109.9 . .
C30 C35 H38 109.9 . .
C34 C35 H38 109.9 . .
H37 C35 H38 108.3 . .
C23 C36 H39 109.5 . .
C23 C36 H40 109.5 . .
H39 C36 H40 109.5 . .
C23 C36 H41 109.5 . .
H39 C36 H41 109.5 . .
H40 C36 H41 109.5 . .
C38 C37 C40 107.2(5) . .
C38 C37 C39 108.6(5) . .
C40 C37 C39 106.0(5) . .
C38 C37 C25 107.9(5) . .
C40 C37 C25 112.1(5) . .
C39 C37 C25 114.8(5) . .
C41 C38 C37 111.9(6) . .
C41 C38 H42 109.2 . .
C37 C38 H42 109.2 . .
C41 C38 H43 109.2 . .
C37 C38 H43 109.2 . .
H42 C38 H43 107.9 . .
C43 C39 C37 111.3(5) . .
C43 C39 H44 109.4 . .
C37 C39 H44 109.4 . .
C43 C39 H45 109.4 . .
C37 C39 H45 109.4 . .
H44 C39 H45 108.0 . .
C45 C40 C37 112.2(6) . .
C45 C40 H46 109.2 . .
C37 C40 H46 109.2 . .
C45 C40 H47 109.2 . .
C37 C40 H47 109.2 . .
H46 C40 H47 107.9 . .
C38 C41 C42 110.0(5) . .
C38 C41 C46 109.4(6) . .
C42 C41 C46 108.7(6) . .
C38 C41 H48 109.6 . .
C42 C41 H48 109.6 . .
C46 C41 H48 109.6 . .
C43 C42 C41 109.5(6) . .
C43 C42 H49 109.8 . .
C41 C42 H49 109.8 . .
C43 C42 H50 109.8 . .
C41 C42 H50 109.8 . .
H49 C42 H50 108.2 . .
C42 C43 C44 109.8(6) . .
C42 C43 C39 110.1(6) . .
C44 C43 C39 108.6(5) . .
C42 C43 H51 109.4 . .
C44 C43 H51 109.4 . .
C39 C43 H51 109.4 . .
C45 C44 C43 109.4(6) . .
C45 C44 H52 109.8 . .
C43 C44 H52 109.8 . .
C45 C44 H53 109.8 . .
C43 C44 H53 109.8 . .
H52 C44 H53 108.2 . .
C44 C45 C46 109.9(6) . .
C44 C45 C40 109.2(6) . .
C46 C45 C40 109.5(6) . .
C44 C45 H54 109.4 . .
C46 C45 H54 109.4 . .
C40 C45 H54 109.4 . .
C45 C46 C41 109.0(6) . .
C45 C46 H55 109.9 . .
C41 C46 H55 109.9 . .
C45 C46 H56 109.9 . .
C41 C46 H56 109.9 . .
H55 C46 H56 108.3 . .
O5 C47 C52 118.8(5) . .
O5 C47 C48 120.0(5) . .
C52 C47 C48 121.3(5) . .
C49 C48 C47 116.9(5) . .
C49 C48 C53 118.4(5) . .
C47 C48 C53 124.3(5) . .
C50 C49 C48 123.5(6) . .
C50 C49 H57 118.3 . .
C48 C49 H57 118.3 . .
C49 C50 C51 116.6(6) . .
C49 C50 C63 120.9(6) . .
C51 C50 C63 122.3(6) . .
C50 C51 C52 123.5(6) . .
C50 C51 H58 118.2 . .
C52 C51 H58 118.2 . .
C51 C52 C47 117.0(5) . .
C51 C52 C64 118.0(5) . .
C47 C52 C64 124.2(5) . .
C55 C53 C54 107.6(5) . .
C55 C53 C48 111.5(5) . .
C54 C53 C48 108.9(5) . .
C55 C53 C56 106.1(5) . .
C54 C53 C56 109.9(5) . .
C48 C53 C56 112.6(5) . .
C57 C54 C53 111.5(5) . .
C57 C54 H59 109.3 . .
C53 C54 H59 109.3 . .
C57 C54 H60 109.3 . .
C53 C54 H60 109.3 . .
H59 C54 H60 108.0 . .
C53 C55 C59 111.8(5) . .
C53 C55 H61 109.3 . .
C59 C55 H61 109.3 . .
C53 C55 H62 109.3 . .
C59 C55 H62 109.3 . .
H61 C55 H62 107.9 . .
C61 C56 C53 110.6(5) . .
C61 C56 H63 109.5 . .
C53 C56 H63 109.5 . .
C61 C56 H64 109.5 . .
C53 C56 H64 109.5 . .
H63 C56 H64 108.1 . .
C58 C57 C62 109.6(5) . .
C58 C57 C54 109.3(5) . .
C62 C57 C54 108.5(5) . .
C58 C57 H65 109.8 . .
C62 C57 H65 109.8 . .
C54 C57 H65 109.8 . .
C57 C58 C59 110.0(5) . .
C57 C58 H66 109.7 . .
C59 C58 H66 109.7 . .
C57 C58 H67 109.7 . .
C59 C58 H67 109.7 . .
H66 C58 H67 108.2 . .
C60 C59 C58 109.8(5) . .
C60 C59 C55 109.4(5) . .
C58 C59 C55 108.5(5) . .
C60 C59 H68 109.7 . .
C58 C59 H68 109.7 . .
C55 C59 H68 109.7 . .
C59 C60 C61 109.1(5) . .
C59 C60 H69 109.9 . .
C61 C60 H69 109.9 . .
C59 C60 H70 109.9 . .
C61 C60 H70 109.9 . .
H69 C60 H70 108.3 . .
C60 C61 C56 108.8(5) . .
C60 C61 C62 109.0(5) . .
C56 C61 C62 109.9(5) . .
C60 C61 H71 109.7 . .
C56 C61 H71 109.7 . .
C62 C61 H71 109.7 . .
C57 C62 C61 110.8(5) . .
C57 C62 H72 109.5 . .
C61 C62 H72 109.5 . .
C57 C62 H73 109.5 . .
C61 C62 H73 109.5 . .
H72 C62 H73 108.1 . .
C50 C63 H74 109.5 . .
C50 C63 H75 109.5 . .
H74 C63 H75 109.5 . .
C50 C63 H76 109.5 . .
H74 C63 H76 109.5 . .
H75 C63 H76 109.5 . .
C66 C64 C67 107.8(5) . .
C66 C64 C65 109.3(5) . .
C67 C64 C65 106.6(5) . .
C66 C64 C52 114.9(5) . .
C67 C64 C52 110.2(5) . .
C65 C64 C52 107.7(5) . .
C68 C65 C64 110.8(5) . .
C68 C65 H77 109.5 . .
C64 C65 H77 109.5 . .
C68 C65 H78 109.5 . .
C64 C65 H78 109.5 . .
H77 C65 H78 108.1 . .
C70 C66 C64 109.8(5) . .
C70 C66 H79 109.7 . .
C64 C66 H79 109.7 . .
C70 C66 H80 109.7 . .
C64 C66 H80 109.7 . .
H79 C66 H80 108.2 . .
C72 C67 C64 112.3(5) . .
C72 C67 H81 109.2 . .
C64 C67 H81 109.2 . .
C72 C67 H82 109.2 . .
C64 C67 H82 109.2 . .
H81 C67 H82 107.9 . .
C69 C68 C73 109.9(5) . .
C69 C68 C65 109.0(5) . .
C73 C68 C65 109.4(5) . .
C69 C68 H83 109.5 . .
C73 C68 H83 109.5 . .
C65 C68 H83 109.5 . .
C68 C69 C70 109.7(5) . .
C68 C69 H84 109.7 . .
C70 C69 H84 109.7 . .
C68 C69 H85 109.7 . .
C70 C69 H85 109.7 . .
H84 C69 H85 108.2 . .
C71 C70 C66 110.5(5) . .
C71 C70 C69 108.9(5) . .
C66 C70 C69 110.1(5) . .
C71 C70 H86 109.1 . .
C66 C70 H86 109.1 . .
C69 C70 H86 109.1 . .
C70 C71 C72 109.9(5) . .
C70 C71 H87 109.7 . .
C72 C71 H87 109.7 . .
C70 C71 H88 109.7 . .
C72 C71 H88 109.7 . .
H87 C71 H88 108.2 . .
C71 C72 C67 108.8(5) . .
C71 C72 C73 110.0(5) . .
C67 C72 C73 108.6(5) . .
C71 C72 H89 109.8 . .
C67 C72 H89 109.8 . .
C73 C72 H89 109.8 . .
C68 C73 C72 109.0(5) . .
C68 C73 H90 109.9 . .
C72 C73 H90 109.9 . .
C68 C73 H91 109.9 . .
C72 C73 H91 109.9 . .
H90 C73 H91 108.3 . .
O6 C74 C79 120.7(5) . .
O6 C74 C75 117.9(5) . .
C79 C74 C75 121.3(5) . .
C76 C75 C74 116.5(6) . .
C76 C75 C80 118.0(5) . .
C74 C75 C80 125.5(5) . .
C77 C76 C75 123.7(6) . .
C77 C76 H92 118.1 . .
C75 C76 H92 118.1 . .
C76 C77 C78 117.7(6) . .
C76 C77 C90 122.0(6) . .
C78 C77 C90 120.2(6) . .
C77 C78 C79 123.1(6) . .
C77 C78 H93 118.5 . .
C79 C78 H93 118.5 . .
C78 C79 C74 116.9(6) . .
C78 C79 C91 118.3(5) . .
C74 C79 C91 124.7(5) . .
C81 C80 C75 111.1(5) . .
C81 C80 C82 107.0(5) . .
C75 C80 C82 110.8(5) . .
C81 C80 C83 109.2(5) . .
C75 C80 C83 112.1(5) . .
C82 C80 C83 106.4(5) . .
C84 C81 C80 111.5(5) . .
C84 C81 H94 109.3 . .
C80 C81 H94 109.3 . .
C84 C81 H95 109.3 . .
C80 C81 H95 109.3 . .
H94 C81 H95 108.0 . .
C86 C82 C80 112.4(5) . .
C86 C82 H96 109.1 . .
C80 C82 H96 109.1 . .
C86 C82 H97 109.1 . .
C80 C82 H97 109.1 . .
H96 C82 H97 107.9 . .
C88 C83 C80 109.6(5) . .
C88 C83 H98 109.7 . .
C80 C83 H98 109.7 . .
C88 C83 H99 109.7 . .
C80 C83 H99 109.7 . .
H98 C83 H99 108.2 . .
C85 C84 C89 109.4(5) . .
C85 C84 C81 110.1(5) . .
C89 C84 C81 108.4(5) . .
C85 C84 H100 109.6 . .
C89 C84 H100 109.6 . .
C81 C84 H100 109.6 . .
C84 C85 C86 109.2(5) . .
C84 C85 H101 109.8 . .
C86 C85 H101 109.8 . .
C84 C85 H102 109.8 . .
C86 C85 H102 109.8 . .
H101 C85 H102 108.3 . .
C87 C86 C85 110.7(6) . .
C87 C86 C82 108.2(5) . .
C85 C86 C82 109.4(6) . .
C87 C86 H103 109.5 . .
C85 C86 H103 109.5 . .
C82 C86 H103 109.5 . .
C86 C87 C88 109.1(5) . .
C86 C87 H104 109.9 . .
C88 C87 H104 109.9 . .
C86 C87 H105 109.9 . .
C88 C87 H105 109.9 . .
H104 C87 H105 108.3 . .
C89 C88 C87 109.3(6) . .
C89 C88 C83 109.7(5) . .
C87 C88 C83 109.7(5) . .
C89 C88 H106 109.3 . .
C87 C88 H106 109.3 . .
C83 C88 H106 109.3 . .
C88 C89 C84 110.9(5) . .
C88 C89 H107 109.5 . .
C84 C89 H107 109.5 . .
C88 C89 H108 109.5 . .
C84 C89 H108 109.5 . .
H107 C89 H108 108.1 . .
C77 C90 H109 109.5 . .
C77 C90 H110 109.5 . .
H109 C90 H110 109.5 . .
C77 C90 H111 109.5 . .
H109 C90 H111 109.5 . .
H110 C90 H111 109.5 . .
C93 C91 C92 109.2(5) . .
C93 C91 C79 111.7(5) . .
C92 C91 C79 110.6(5) . .
C93 C91 C94 106.8(5) . .
C92 C91 C94 107.2(5) . .
C79 C91 C94 111.1(5) . .
C95 C92 C91 112.1(5) . .
C95 C92 H112 109.2 . .
C91 C92 H112 109.2 . .
C95 C92 H113 109.2 . .
C91 C92 H113 109.2 . .
H112 C92 H113 107.9 . .
C91 C93 C97 110.5(5) . .
C91 C93 H114 109.5 . .
C97 C93 H114 109.5 . .
C91 C93 H115 109.5 . .
C97 C93 H115 109.5 . .
H114 C93 H115 108.1 . .
C99 C94 C91 111.9(5) . .
C99 C94 H116 109.2 . .
C91 C94 H116 109.2 . .
C99 C94 H117 109.2 . .
C91 C94 H117 109.2 . .
H116 C94 H117 107.9 . .
C92 C95 C100 109.6(5) . .
C92 C95 C96 109.1(5) . .
C100 C95 C96 108.9(5) . .
C92 C95 H118 109.7 . .
C100 C95 H118 109.7 . .
C96 C95 H118 109.7 . .
C95 C96 C97 110.2(6) . .
C95 C96 H119 109.6 . .
C97 C96 H119 109.6 . .
C95 C96 H120 109.6 . .
C97 C96 H120 109.6 . .
H119 C96 H120 108.1 . .
C98 C97 C96 108.9(6) . .
C98 C97 C93 110.1(6) . .
C96 C97 C93 109.3(5) . .
C98 C97 H121 109.5 . .
C96 C97 H121 109.5 . .
C93 C97 H121 109.5 . .
C97 C98 C99 109.2(6) . .
C97 C98 H122 109.8 . .
C99 C98 H122 109.8 . .
C97 C98 H123 109.8 . .
C99 C98 H123 109.8 . .
H122 C98 H123 108.3 . .
C94 C99 C98 109.5(6) . .
C94 C99 C100 109.4(6) . .
C98 C99 C100 109.1(6) . .
C94 C99 H124 109.6 . .
C98 C99 H124 109.6 . .
C100 C99 H124 109.6 . .
C95 C100 C99 109.2(5) . .
C95 C100 H125 109.8 . .
C99 C100 H125 109.8 . .
C95 C100 H126 109.8 . .
C99 C100 H126 109.8 . .
H125 C100 H126 108.3 . .
C102 C101 H127 109.5 . .
C102 C101 H128 109.5 . .
H127 C101 H128 109.5 . .
C102 C101 H129 109.5 . .
H127 C101 H129 109.5 . .
H128 C101 H129 109.5 . .
C101 C102 C103 115.9(13) . .
C101 C102 H130 108.3 . .
C103 C102 H130 108.3 . .
C101 C102 H131 108.3 . .
C103 C102 H131 108.3 . .
H130 C102 H131 107.4 . .
C102 C103 C104 114.6(12) . .
C102 C103 H132 108.6 . .
C104 C103 H132 108.6 . .
C102 C103 H133 108.6 . .
C104 C103 H133 108.6 . .
H132 C103 H133 107.6 . .
C103 C104 C105 112.5(13) . .
C103 C104 H134 109.1 . .
C105 C104 H134 109.1 . .
C103 C104 H135 109.1 . .
C105 C104 H135 109.1 . .
H134 C104 H135 107.8 . .
C104 C105 C106 105.0(16) . .
C104 C105 H136 110.8 . .
C106 C105 H136 110.8 . .
C104 C105 H137 110.8 . .
C106 C105 H137 110.8 . .
H136 C105 H137 108.8 . .
C105 C106 H138 109.5 . .
C105 C106 H139 109.5 . .
H138 C106 H139 109.5 . .
C105 C106 H140 109.5 . .
H138 C106 H140 109.5 . .
H139 C106 H140 109.5 . .
C108 C107 H141 109.5 . .
C108 C107 H142 109.5 . .
H141 C107 H142 109.5 . .
C108 C107 H143 109.5 . .
H141 C107 H143 109.5 . .
H142 C107 H143 109.5 . .
C109 C108 C107 87.9(19) . .
C109 C108 H144 114.0 . .
C107 C108 H144 114.0 . .
C109 C108 H145 114.0 . .
C107 C108 H145 114.0 . .
H144 C108 H145 111.2 . .
C108 C109 C110 114(2) . .
C108 C109 H146 108.7 . .
C110 C109 H146 108.7 . .
C108 C109 H147 108.7 . .
C110 C109 H147 108.7 . .
H146 C109 H147 107.6 . .
C111 C110 C109 116.7(15) . .
C111 C110 H148 108.1 . .
C109 C110 H148 108.1 . .
C111 C110 H149 108.1 . .
C109 C110 H149 108.1 . .
H148 C110 H149 107.3 . .
C110 C111 C112 115.4(13) . .
C110 C111 H150 108.4 . .
C112 C111 H150 108.4 . .
C110 C111 H151 108.4 . .
C112 C111 H151 108.4 . .
H150 C111 H151 107.5 . .
C111 C112 H152 109.5 . .
C111 C112 H153 109.5 . .
H152 C112 H153 109.5 . .
C111 C112 H154 109.5 . .
H152 C112 H154 109.5 . .
H153 C112 H154 109.5 . .
C114 C113 C118 120.0 . .
C114 C113 H155 120.0 . .
C118 C113 H155 120.0 . .
C115 C114 C113 120.0 . .
C115 C114 H156 120.0 . .
C113 C114 H156 120.0 . .
C114 C115 C116 120.0 . .
C114 C115 H157 120.0 . .
C116 C115 H157 120.0 . .
C117 C116 C115 120.0 . .
C117 C116 H158 120.0 . .
C115 C116 H158 120.0 . .
C116 C117 C118 120.0 . .
C116 C117 H159 120.0 . .
C118 C117 H159 120.0 . .
C117 C118 C113 120.0 . .
C117 C118 H160 120.0 . .
C113 C118 H160 120.0 . .
C120 C119 H161 109.5 . .
C120 C119 H162 109.5 . .
H161 C119 H162 109.5 . .
C120 C119 H163 109.5 . .
H161 C119 H163 109.5 . .
H162 C119 H163 109.5 . .
C121 C120 C119 114.5(11) . .
C121 C120 H164 108.6 . .
C119 C120 H164 108.6 . .
C121 C120 H165 108.6 . .
C119 C120 H165 108.6 . .
H164 C120 H165 107.6 . .
C120 C121 C121 116.2(12) . 2_655
C120 C121 H166 108.2 . .
C121 C121 H166 108.2 2_655 .
C120 C121 H167 108.2 . .
C121 C121 H167 108.2 2_655 .
H166 C121 H167 107.4 . .

loop_
_geom_bond_atom_site_label_1
_geom_bond_atom_site_label_2
_geom_bond_distance
_geom_bond_site_symmetry_2
Nb1 O2 1.704(4) .
Nb1 O4 1.928(4) .
Nb1 O3 1.968(4) .
Nb1 O1 2.058(4) .
Nb1 C1 2.377(6) .
Nb1 Nb2 3.0481(11) .
Nb2 O1 1.850(4) .
Nb2 O5 1.896(4) .
Nb2 O6 1.899(4) .
Nb2 C1 1.968(6) .
O3 C3 1.354(7) .
O4 C20 1.385(6) .
O5 C47 1.410(7) .
O6 C74 1.400(7) .
C1 C2 1.374(8) .
C2 C8 1.459(8) .
C2 H1 0.96(7) .
C3 C8 1.406(8) .
C3 C4 1.426(8) .
C4 C5 1.404(8) .
C4 C10 1.540(8) .
C5 C6 1.407(9) .
C5 H2 0.9500 .
C6 C7 1.388(8) .
C6 C9 1.522(8) .
C7 C8 1.416(8) .
C7 H3 0.9500 .
C9 H4 0.9800 .
C9 H5 0.9800 .
C9 H6 0.9800 .
C10 C13 1.519(9) .
C10 C11 1.559(9) .
C10 C12 1.560(8) .
C11 C14 1.534(9) .
C11 H7 0.9900 .
C11 H8 0.9900 .
C12 C16 1.536(9) .
C12 H9 0.9900 .
C12 H10 0.9900 .
C13 C18 1.545(9) .
C13 H11 0.9900 .
C13 H12 0.9900 .
C14 C19 1.521(10) .
C14 C15 1.539(10) .
C14 H13 1.0000 .
C15 C16 1.519(11) .
C15 H14 0.9900 .
C15 H15 0.9900 .
C16 C17 1.539(10) .
C16 H16 1.0000 .
C17 C18 1.533(9) .
C17 H17 0.9900 .
C17 H18 0.9900 .
C18 C19 1.543(10) .
C18 H19 1.0000 .
C19 H20 0.9900 .
C19 H21 0.9900 .
C20 C25 1.422(8) .
C20 C21 1.424(8) .
C21 C22 1.408(8) .
C21 C26 1.557(8) .
C22 C23 1.377(9) .
C22 H22 0.9500 .
C23 C24 1.394(9) .
C23 C36 1.517(8) .
C24 C25 1.412(8) .
C24 H23 0.9500 .
C25 C37 1.554(8) .
C26 C28 1.555(8) .
C26 C27 1.562(8) .
C26 C29 1.565(8) .
C27 C30 1.547(9) .
C27 H24 0.9900 .
C27 H25 0.9900 .
C28 C34 1.536(8) .
C28 H26 0.9900 .
C28 H27 0.9900 .
C29 C32 1.541(9) .
C29 H28 0.9900 .
C29 H29 0.9900 .
C30 C31 1.533(9) .
C30 C35 1.534(9) .
C30 H30 1.0000 .
C31 C32 1.543(9) .
C31 H31 0.9900 .
C31 H32 0.9900 .
C32 C33 1.534(9) .
C32 H33 1.0000 .
C33 C34 1.527(9) .
C33 H34 0.9900 .
C33 H35 0.9900 .
C34 C35 1.564(9) .
C34 H36 1.0000 .
C35 H37 0.9900 .
C35 H38 0.9900 .
C36 H39 0.9800 .
C36 H40 0.9800 .
C36 H41 0.9800 .
C37 C38 1.544(9) .
C37 C40 1.544(8) .
C37 C39 1.551(8) .
C38 C41 1.522(9) .
C38 H42 0.9900 .
C38 H43 0.9900 .
C39 C43 1.548(9) .
C39 H44 0.9900 .
C39 H45 0.9900 .
C40 C45 1.536(10) .
C40 H46 0.9900 .
C40 H47 0.9900 .
C41 C42 1.546(10) .
C41 C46 1.548(10) .
C41 H48 1.0000 .
C42 C43 1.516(9) .
C42 H49 0.9900 .
C42 H50 0.9900 .
C43 C44 1.535(9) .
C43 H51 1.0000 .
C44 C45 1.521(10) .
C44 H52 0.9900 .
C44 H53 0.9900 .
C45 C46 1.527(11) .
C45 H54 1.0000 .
C46 H55 0.9900 .
C46 H56 0.9900 .
C47 C52 1.412(8) .
C47 C48 1.416(8) .
C48 C49 1.412(8) .
C48 C53 1.556(8) .
C49 C50 1.384(8) .
C49 H57 0.9500 .
C50 C51 1.399(8) .
C50 C63 1.506(8) .
C51 C52 1.402(8) .
C51 H58 0.9500 .
C52 C64 1.581(8) .
C53 C55 1.543(8) .
C53 C54 1.545(8) .
C53 C56 1.559(8) .
C54 C57 1.538(8) .
C54 H59 0.9900 .
C54 H60 0.9900 .
C55 C59 1.548(8) .
C55 H61 0.9900 .
C55 H62 0.9900 .
C56 C61 1.544(8) .
C56 H63 0.9900 .
C56 H64 0.9900 .
C57 C58 1.526(8) .
C57 C62 1.528(8) .
C57 H65 1.0000 .
C58 C59 1.540(9) .
C58 H66 0.9900 .
C58 H67 0.9900 .
C59 C60 1.540(8) .
C59 H68 1.0000 .
C60 C61 1.541(8) .
C60 H69 0.9900 .
C60 H70 0.9900 .
C61 C62 1.545(9) .
C61 H71 1.0000 .
C62 H72 0.9900 .
C62 H73 0.9900 .
C63 H74 0.9800 .
C63 H75 0.9800 .
C63 H76 0.9800 .
C64 C66 1.540(8) .
C64 C67 1.555(8) .
C64 C65 1.562(8) .
C65 C68 1.541(8) .
C65 H77 0.9900 .
C65 H78 0.9900 .
C66 C70 1.536(8) .
C66 H79 0.9900 .
C66 H80 0.9900 .
C67 C72 1.528(8) .
C67 H81 0.9900 .
C67 H82 0.9900 .
C68 C69 1.529(8) .
C68 C73 1.541(8) .
C68 H83 1.0000 .
C69 C70 1.543(8) .
C69 H84 0.9900 .
C69 H85 0.9900 .
C70 C71 1.521(8) .
C70 H86 1.0000 .
C71 C72 1.528(9) .
C71 H87 0.9900 .
C71 H88 0.9900 .
C72 C73 1.545(9) .
C72 H89 1.0000 .
C73 H90 0.9900 .
C73 H91 0.9900 .
C74 C79 1.419(8) .
C74 C75 1.440(8) .
C75 C76 1.396(8) .
C75 C80 1.551(8) .
C76 C77 1.382(9) .
C76 H92 0.9500 .
C77 C78 1.397(8) .
C77 C90 1.507(9) .
C78 C79 1.401(8) .
C78 H93 0.9500 .
C79 C91 1.552(8) .
C80 C81 1.549(8) .
C80 C82 1.554(8) .
C80 C83 1.569(8) .
C81 C84 1.542(8) .
C81 H94 0.9900 .
C81 H95 0.9900 .
C82 C86 1.538(9) .
C82 H96 0.9900 .
C82 H97 0.9900 .
C83 C88 1.557(9) .
C83 H98 0.9900 .
C83 H99 0.9900 .
C84 C85 1.515(8) .
C84 C89 1.540(8) .
C84 H100 1.0000 .
C85 C86 1.538(9) .
C85 H101 0.9900 .
C85 H102 0.9900 .
C86 C87 1.533(9) .
C86 H103 1.0000 .
C87 C88 1.537(9) .
C87 H104 0.9900 .
C87 H105 0.9900 .
C88 C89 1.521(9) .
C88 H106 1.0000 .
C89 H107 0.9900 .
C89 H108 0.9900 .
C90 H109 0.9800 .
C90 H110 0.9800 .
C90 H111 0.9800 .
C91 C93 1.541(8) .
C91 C92 1.542(8) .
C91 C94 1.555(8) .
C92 C95 1.528(8) .
C92 H112 0.9900 .
C92 H113 0.9900 .
C93 C97 1.559(9) .
C93 H114 0.9900 .
C93 H115 0.9900 .
C94 C99 1.532(9) .
C94 H116 0.9900 .
C94 H117 0.9900 .
C95 C100 1.535(9) .
C95 C96 1.538(9) .
C95 H118 1.0000 .
C96 C97 1.541(9) .
C96 H119 0.9900 .
C96 H120 0.9900 .
C97 C98 1.529(10) .
C97 H121 1.0000 .
C98 C99 1.539(10) .
C98 H122 0.9900 .
C98 H123 0.9900 .
C99 C100 1.551(10) .
C99 H124 1.0000 .
C100 H125 0.9900 .
C100 H126 0.9900 .
C101 C102 1.423(15) .
C101 H127 0.9800 .
C101 H128 0.9800 .
C101 H129 0.9800 .
C102 C103 1.438(15) .
C102 H130 0.9900 .
C102 H131 0.9900 .
C103 C104 1.540(15) .
C103 H132 0.9900 .
C103 H133 0.9900 .
C104 C105 1.55(2) .
C104 H134 0.9900 .
C104 H135 0.9900 .
C105 C106 1.61(2) .
C105 H136 0.9900 .
C105 H137 0.9900 .
C106 H138 0.9800 .
C106 H139 0.9800 .
C106 H140 0.9800 .
C107 C108 1.65(3) .
C107 H141 0.9800 .
C107 H142 0.9800 .
C107 H143 0.9800 .
C108 C109 1.404(16) .
C108 H144 0.9900 .
C108 H145 0.9900 .
C109 C110 1.60(2) .
C109 H146 0.9900 .
C109 H147 0.9900 .
C110 C111 1.392(17) .
C110 H148 0.9900 .
C110 H149 0.9900 .
C111 C112 1.595(16) .
C111 H150 0.9900 .
C111 H151 0.9900 .
C112 H152 0.9800 .
C112 H153 0.9800 .
C112 H154 0.9800 .
C113 C114 1.3900 .
C113 C118 1.3900 .
C113 H155 0.9500 .
C114 C115 1.3900 .
C114 H156 0.9500 .
C115 C116 1.3900 .
C115 H157 0.9500 .
C116 C117 1.3900 .
C116 H158 0.9500 .
C117 C118 1.3900 .
C117 H159 0.9500 .
C118 H160 0.9500 .
C119 C120 1.506(15) .
C119 H161 0.9800 .
C119 H162 0.9800 .
C119 H163 0.9800 .
C120 C121 1.486(15) .
C120 H164 0.9900 .
C120 H165 0.9900 .
C121 C121 1.57(2) 2_655
C121 H166 0.9900 .
C121 H167 0.9900 .

loop_
_geom_torsion_atom_site_label_1
_geom_torsion_atom_site_label_2
_geom_torsion_atom_site_label_3
_geom_torsion_atom_site_label_4
_geom_torsion
_geom_torsion_site_symmetry_4
O2 Nb1 Nb2 O1 -95.6(2) .
O4 Nb1 Nb2 O1 27.1(2) .
O3 Nb1 Nb2 O1 159.7(2) .
C1 Nb1 Nb2 O1 159.5(3) .
O2 Nb1 Nb2 O5 5.28(18) .
O4 Nb1 Nb2 O5 127.9(2) .
O3 Nb1 Nb2 O5 -99.50(19) .
O1 Nb1 Nb2 O5 100.8(2) .
C1 Nb1 Nb2 O5 -99.6(2) .
O2 Nb1 Nb2 O6 -170.4(2) .
O4 Nb1 Nb2 O6 -47.7(2) .
O3 Nb1 Nb2 O6 84.9(2) .
O1 Nb1 Nb2 O6 -74.8(2) .
C1 Nb1 Nb2 O6 84.8(3) .
O2 Nb1 Nb2 C1 104.9(3) .
O4 Nb1 Nb2 C1 -132.5(3) .
O3 Nb1 Nb2 C1 0.1(3) .
O1 Nb1 Nb2 C1 -159.5(3) .
O5 Nb2 O1 Nb1 -93.38(19) .
O6 Nb2 O1 Nb1 127.75(17) .
C1 Nb2 O1 Nb1 15.8(2) .
O2 Nb1 O1 Nb2 89.0(2) .
O4 Nb1 O1 Nb2 -159.37(18) .
O3 Nb1 O1 Nb2 -39.8(4) .
C1 Nb1 O1 Nb2 -13.50(18) .
O2 Nb1 O3 C3 -74.1(6) .
O4 Nb1 O3 C3 173.6(6) .
O1 Nb1 O3 C3 54.4(8) .
C1 Nb1 O3 C3 28.5(6) .
Nb2 Nb1 O3 C3 28.4(7) .
O2 Nb1 O4 C20 105.8(11) .
O3 Nb1 O4 C20 -150.7(10) .
O1 Nb1 O4 C20 4.9(11) .
C1 Nb1 O4 C20 -67.8(11) .
Nb2 Nb1 O4 C20 -10.9(11) .
O1 Nb2 O5 C47 -122.0(13) .
O6 Nb2 O5 C47 10.5(14) .
C1 Nb2 O5 C47 140.7(13) .
Nb1 Nb2 O5 C47 -165.5(13) .
O1 Nb2 O6 C74 -116(2) .
O5 Nb2 O6 C74 112(2) .
C1 Nb2 O6 C74 -17(2) .
Nb1 Nb2 O6 C74 -73(2) .
O1 Nb2 C1 C2 168.1(9) .
O5 Nb2 C1 C2 -81.0(9) .
O6 Nb2 C1 C2 56.1(10) .
Nb1 Nb2 C1 C2 -178.5(10) .
O1 Nb2 C1 Nb1 -13.32(18) .
O5 Nb2 C1 Nb1 97.58(19) .
O6 Nb2 C1 Nb1 -125.40(17) .
O2 Nb1 C1 C2 96.8(5) .
O4 Nb1 C1 C2 -89.4(6) .
O3 Nb1 C1 C2 -0.7(5) .
O1 Nb1 C1 C2 -168.5(5) .
Nb2 Nb1 C1 C2 179.2(6) .
O2 Nb1 C1 Nb2 -82.3(2) .
O4 Nb1 C1 Nb2 91.5(3) .
O3 Nb1 C1 Nb2 -179.9(2) .
O1 Nb1 C1 Nb2 12.37(17) .
Nb2 C1 C2 C8 163.9(7) .
Nb1 C1 C2 C8 -14.4(9) .
Nb1 O3 C3 C8 -37.2(9) .
Nb1 O3 C3 C4 139.9(5) .
O3 C3 C4 C5 178.0(5) .
C8 C3 C4 C5 -4.9(9) .
O3 C3 C4 C10 -4.9(9) .
C8 C3 C4 C10 172.1(6) .
C3 C4 C5 C6 0.1(9) .
C10 C4 C5 C6 -177.0(6) .
C4 C5 C6 C7 2.5(10) .
C4 C5 C6 C9 179.8(6) .
C5 C6 C7 C8 -0.5(9) .
C9 C6 C7 C8 -177.7(6) .
O3 C3 C8 C7 -175.9(5) .
C4 C3 C8 C7 7.0(9) .
O3 C3 C8 C2 10.1(9) .
C4 C3 C8 C2 -167.0(6) .
C6 C7 C8 C3 -4.2(9) .
C6 C7 C8 C2 170.0(6) .
C1 C2 C8 C3 12.2(10) .
C1 C2 C8 C7 -161.9(6) .
C5 C4 C10 C13 -122.3(6) .
C3 C4 C10 C13 60.8(8) .
C5 C4 C10 C11 117.0(6) .
C3 C4 C10 C11 -59.9(8) .
C5 C4 C10 C12 -1.1(8) .
C3 C4 C10 C12 -178.0(6) .
C13 C10 C11 C14 56.4(7) .
C4 C10 C11 C14 178.5(5) .
C12 C10 C11 C14 -60.0(7) .
C13 C10 C12 C16 -57.9(8) .
C4 C10 C12 C16 179.2(6) .
C11 C10 C12 C16 59.1(7) .
C4 C10 C13 C18 -178.7(5) .
C11 C10 C13 C18 -57.5(6) .
C12 C10 C13 C18 57.8(7) .
C10 C11 C14 C19 -58.7(7) .
C10 C11 C14 C15 61.9(8) .
C19 C14 C15 C16 61.1(8) .
C11 C14 C15 C16 -60.1(8) .
C14 C15 C16 C12 59.7(8) .
C14 C15 C16 C17 -61.2(7) .
C10 C12 C16 C15 -60.9(8) .
C10 C12 C16 C17 60.1(7) .
C15 C16 C17 C18 60.9(8) .
C12 C16 C17 C18 -60.6(8) .
C16 C17 C18 C19 -58.9(8) .
C16 C17 C18 C13 59.1(8) .
C10 C13 C18 C17 -59.4(7) .
C10 C13 C18 C19 59.0(7) .
C11 C14 C19 C18 60.4(7) .
C15 C14 C19 C18 -60.3(8) .
C17 C18 C19 C14 59.3(7) .
C13 C18 C19 C14 -59.2(7) .
Nb1 O4 C20 C25 97.8(11) .
Nb1 O4 C20 C21 -81.9(12) .
O4 C20 C21 C22 169.0(5) .
C25 C20 C21 C22 -10.7(8) .
O4 C20 C21 C26 -12.9(8) .
C25 C20 C21 C26 167.3(5) .
C20 C21 C22 C23 1.9(9) .
C26 C21 C22 C23 -176.2(6) .
C21 C22 C23 C24 4.8(10) .
C21 C22 C23 C36 -175.5(6) .
C22 C23 C24 C25 -3.2(9) .
C36 C23 C24 C25 177.2(6) .
C23 C24 C25 C20 -5.1(9) .
C23 C24 C25 C37 169.4(6) .
O4 C20 C25 C24 -167.6(5) .
C21 C20 C25 C24 12.2(8) .
O4 C20 C25 C37 18.3(8) .
C21 C20 C25 C37 -161.9(5) .
C22 C21 C26 C28 -105.7(6) .
C20 C21 C26 C28 76.3(7) .
C22 C21 C26 C27 131.3(6) .
C20 C21 C26 C27 -46.7(7) .
C22 C21 C26 C29 13.7(8) .
C20 C21 C26 C29 -164.2(6) .
C28 C26 C27 C30 56.2(6) .
C21 C26 C27 C30 -177.9(5) .
C29 C26 C27 C30 -57.3(6) .
C21 C26 C28 C34 -179.4(5) .
C27 C26 C28 C34 -55.4(6) .
C29 C26 C28 C34 58.2(6) .
C28 C26 C29 C32 -58.8(7) .
C21 C26 C29 C32 177.0(5) .
C27 C26 C29 C32 56.7(7) .
C26 C27 C30 C31 62.0(7) .
C26 C27 C30 C35 -59.8(7) .
C35 C30 C31 C32 59.9(7) .
C27 C30 C31 C32 -61.0(7) .
C26 C29 C32 C33 60.2(7) .
C26 C29 C32 C31 -60.1(7) .
C30 C31 C32 C33 -59.3(7) .
C30 C31 C32 C29 60.0(7) .
C29 C32 C33 C34 -58.9(7) .
C31 C32 C33 C34 61.3(7) .
C32 C33 C34 C28 59.8(7) .
C32 C33 C34 C35 -60.4(7) .
C26 C28 C34 C33 -60.6(7) .
C26 C28 C34 C35 58.3(6) .
C31 C30 C35 C34 -60.7(7) .
C27 C30 C35 C34 60.4(7) .
C33 C34 C35 C30 59.6(7) .
C28 C34 C35 C30 -60.3(6) .
C24 C25 C37 C38 -114.2(6) .
C20 C25 C37 C38 59.9(7) .
C24 C25 C37 C40 3.6(8) .
C20 C25 C37 C40 177.7(6) .
C24 C25 C37 C39 124.6(6) .
C20 C25 C37 C39 -61.4(8) .
C40 C37 C38 C41 57.7(7) .
C39 C37 C38 C41 -56.4(7) .
C25 C37 C38 C41 178.6(5) .
C38 C37 C39 C43 55.8(7) .
C40 C37 C39 C43 -59.1(7) .
C25 C37 C39 C43 176.6(5) .
C38 C37 C40 C45 -57.1(7) .
C39 C37 C40 C45 58.8(7) .
C25 C37 C40 C45 -175.3(6) .
C37 C38 C41 C42 58.8(7) .
C37 C38 C41 C46 -60.5(7) .
C38 C41 C42 C43 -59.6(8) .
C46 C41 C42 C43 60.2(7) .
C41 C42 C43 C44 -60.2(7) .
C41 C42 C43 C39 59.4(7) .
C37 C39 C43 C42 -58.8(7) .
C37 C39 C43 C44 61.5(7) .
C42 C43 C44 C45 60.0(7) .
C39 C43 C44 C45 -60.5(8) .
C43 C44 C45 C46 -60.3(8) .
C43 C44 C45 C40 59.9(8) .
C37 C40 C45 C44 -60.7(8) .
C37 C40 C45 C46 59.7(8) .
C44 C45 C46 C41 60.7(8) .
C40 C45 C46 C41 -59.3(8) .
C38 C41 C46 C45 60.0(8) .
C42 C41 C46 C45 -60.1(7) .
Nb2 O5 C47 C52 47.4(16) .
Nb2 O5 C47 C48 -131.4(12) .
O5 C47 C48 C49 168.2(5) .
C52 C47 C48 C49 -10.4(8) .
O5 C47 C48 C53 -19.7(9) .
C52 C47 C48 C53 161.6(5) .
C47 C48 C49 C50 0.6(9) .
C53 C48 C49 C50 -172.0(6) .
C48 C49 C50 C51 7.2(9) .
C48 C49 C50 C63 -178.0(6) .
C49 C50 C51 C52 -5.7(9) .
C63 C50 C51 C52 179.6(6) .
C50 C51 C52 C47 -3.5(9) .
C50 C51 C52 C64 166.7(6) .
O5 C47 C52 C51 -166.9(5) .
C48 C47 C52 C51 11.8(8) .
O5 C47 C52 C64 23.6(8) .
C48 C47 C52 C64 -157.7(6) .
C49 C48 C53 C55 1.0(7) .
C47 C48 C53 C55 -170.9(5) .
C49 C48 C53 C54 119.7(6) .
C47 C48 C53 C54 -52.3(7) .
C49 C48 C53 C56 -118.1(6) .
C47 C48 C53 C56 69.9(7) .
C55 C53 C54 C57 -57.9(6) .
C48 C53 C54 C57 -179.0(5) .
C56 C53 C54 C57 57.2(6) .
C54 C53 C55 C59 58.1(6) .
C48 C53 C55 C59 177.5(5) .
C56 C53 C55 C59 -59.6(6) .
C55 C53 C56 C61 60.9(6) .
C54 C53 C56 C61 -55.2(6) .
C48 C53 C56 C61 -176.8(5) .
C53 C54 C57 C58 59.9(6) .
C53 C54 C57 C62 -59.5(6) .
C62 C57 C58 C59 58.6(6) .
C54 C57 C58 C59 -60.1(7) .
C57 C58 C59 C60 -59.9(6) .
C57 C58 C59 C55 59.7(6) .
C53 C55 C59 C60 60.2(6) .
C53 C55 C59 C58 -59.6(6) .
C58 C59 C60 C61 60.2(6) .
C55 C59 C60 C61 -58.8(7) .
C59 C60 C61 C56 60.5(7) .
C59 C60 C61 C62 -59.4(6) .
C53 C56 C61 C60 -62.8(6) .
C53 C56 C61 C62 56.5(6) .
C58 C57 C62 C61 -58.8(6) .
C54 C57 C62 C61 60.5(6) .
C60 C61 C62 C57 59.4(6) .
C56 C61 C62 C57 -59.9(6) .
C51 C52 C64 C66 117.8(6) .
C47 C52 C64 C66 -72.8(7) .
C51 C52 C64 C67 -4.2(7) .
C47 C52 C64 C67 165.2(5) .
C51 C52 C64 C65 -120.2(6) .
C47 C52 C64 C65 49.2(7) .
C66 C64 C65 C68 -58.1(6) .
C67 C64 C65 C68 58.2(6) .
C52 C64 C65 C68 176.5(5) .
C67 C64 C66 C70 -57.7(6) .
C65 C64 C66 C70 57.8(6) .
C52 C64 C66 C70 178.9(5) .
C66 C64 C67 C72 58.3(6) .
C65 C64 C67 C72 -58.9(6) .
C52 C64 C67 C72 -175.6(5) .
C64 C65 C68 C69 59.1(6) .
C64 C65 C68 C73 -61.1(6) .
C73 C68 C69 C70 59.9(6) .
C65 C68 C69 C70 -59.9(6) .
C64 C66 C70 C71 60.6(6) .
C64 C66 C70 C69 -59.7(6) .
C68 C69 C70 C71 -60.5(6) .
C68 C69 C70 C66 60.8(6) .
C66 C70 C71 C72 -60.5(7) .
C69 C70 C71 C72 60.5(7) .
C70 C71 C72 C67 58.5(7) .
C70 C71 C72 C73 -60.3(6) .
C64 C67 C72 C71 -58.7(6) .
C64 C67 C72 C73 61.0(7) .
C69 C68 C73 C72 -58.6(6) .
C65 C68 C73 C72 61.0(7) .
C71 C72 C73 C68 58.7(6) .
C67 C72 C73 C68 -60.3(7) .
Nb2 O6 C74 C79 114.4(19) .
Nb2 O6 C74 C75 -64(2) .
O6 C74 C75 C76 169.4(5) .
C79 C74 C75 C76 -8.8(8) .
O6 C74 C75 C80 -11.8(8) .
C79 C74 C75 C80 170.1(5) .
C74 C75 C76 C77 2.0(9) .
C80 C75 C76 C77 -176.9(6) .
C75 C76 C77 C78 4.2(10) .
C75 C76 C77 C90 -179.4(6) .
C76 C77 C78 C79 -4.1(10) .
C90 C77 C78 C79 179.4(6) .
C77 C78 C79 C74 -2.3(9) .
C77 C78 C79 C91 177.4(6) .
O6 C74 C79 C78 -169.2(5) .
C75 C74 C79 C78 8.9(9) .
O6 C74 C79 C91 11.1(9) .
C75 C74 C79 C91 -170.8(5) .
C76 C75 C80 C81 127.0(6) .
C74 C75 C80 C81 -51.9(7) .
C76 C75 C80 C82 8.2(7) .
C74 C75 C80 C82 -170.6(5) .
C76 C75 C80 C83 -110.6(6) .
C74 C75 C80 C83 70.6(7) .
C75 C80 C81 C84 -177.9(5) .
C82 C80 C81 C84 -56.8(6) .
C83 C80 C81 C84 58.0(6) .
C81 C80 C82 C86 56.9(6) .
C75 C80 C82 C86 178.1(5) .
C83 C80 C82 C86 -59.8(7) .
C81 C80 C83 C88 -56.8(6) .
C75 C80 C83 C88 179.7(5) .
C82 C80 C83 C88 58.4(6) .
C80 C81 C84 C85 60.7(6) .
C80 C81 C84 C89 -59.0(6) .
C89 C84 C85 C86 58.7(7) .
C81 C84 C85 C86 -60.4(7) .
C84 C85 C86 C87 -59.8(7) .
C84 C85 C86 C82 59.4(7) .
C80 C82 C86 C87 61.5(7) .
C80 C82 C86 C85 -59.2(7) .
C85 C86 C87 C88 59.4(7) .
C82 C86 C87 C88 -60.5(7) .
C86 C87 C88 C89 -58.6(7) .
C86 C87 C88 C83 61.8(7) .
C80 C83 C88 C89 58.7(7) .
C80 C83 C88 C87 -61.4(7) .
C87 C88 C89 C84 59.3(7) .
C83 C88 C89 C84 -61.0(7) .
C85 C84 C89 C88 -59.8(7) .
C81 C84 C89 C88 60.3(7) .
C78 C79 C91 C93 111.3(6) .
C74 C79 C91 C93 -69.0(8) .
C78 C79 C91 C92 -126.8(6) .
C74 C79 C91 C92 52.9(8) .
C78 C79 C91 C94 -7.8(8) .
C74 C79 C91 C94 171.8(6) .
C93 C91 C92 C95 -57.6(7) .
C79 C91 C92 C95 179.0(5) .
C94 C91 C92 C95 57.8(7) .
C92 C91 C93 C97 56.9(7) .
C79 C91 C93 C97 179.6(5) .
C94 C91 C93 C97 -58.8(7) .
C93 C91 C94 C99 59.5(7) .
C92 C91 C94 C99 -57.4(7) .
C79 C91 C94 C99 -178.4(5) .
C91 C92 C95 C100 -60.5(7) .
C91 C92 C95 C96 58.7(7) .
C92 C95 C96 C97 -59.5(7) .
C100 C95 C96 C97 60.2(7) .
C95 C96 C97 C98 -60.5(7) .
C95 C96 C97 C93 59.8(7) .
C91 C93 C97 C98 60.8(7) .
C91 C93 C97 C96 -58.7(7) .
C96 C97 C98 C99 60.7(7) .
C93 C97 C98 C99 -59.1(7) .
C91 C94 C99 C98 -60.2(7) .
C91 C94 C99 C100 59.4(8) .
C97 C98 C99 C94 58.5(7) .
C97 C98 C99 C100 -61.2(7) .
C92 C95 C100 C99 59.4(7) .
C96 C95 C100 C99 -59.9(7) .
C94 C99 C100 C95 -59.0(8) .
C98 C99 C100 C95 60.8(7) .
C101 C102 C103 C104 62.8(17) .
C102 C103 C104 C105 176.6(14) .
C103 C104 C105 C106 -175.5(13) .
C107 C108 C109 C110 169.2(16) .
C108 C109 C110 C111 46(3) .
C109 C110 C111 C112 174.8(14) .
C118 C113 C114 C115 0.0 .
C113 C114 C115 C116 0.0 .
C114 C115 C116 C117 0.0 .
C115 C116 C117 C118 0.0 .
C116 C117 C118 C113 0.0 .
C114 C113 C118 C117 0.0 .
C119 C120 C121 C121 -177.0(13) 2_655
